data_4038363
loop_
_publ_author_name
'Gu, Xingxian'
'Zhao, Jibin'
'Chen, Like'
'Li, Yunzhong'
'Yu, Bo'
'Tian, Xiangguang'
'Min, Zhongcheng'
'Xu, Su'
'Gu, Huijuan'
'Sun, Junjie'
'Lu, Xiaoquan'
'Chang, Meng'
'Wang, Xufan'
'Zhao, Liqun'
'Ye, Shengqing'
'Yang, Hongwei'
'Tian, Yingtao'
'Gao, Feng'
'Gai, Yu'
'Jia, Guanghua'
'Wu, Jingjing'
'Wang, Yan'
'Zhang, Jianghua'
'Zhang, Xuesong'
'Liu, Weichun'
'Gu, Xin'
'Luo, Xi'
'Dong, Hai'
'Wang, Huaimin'
'Schenkel, Berthold'
'Venturoni, Francesco'
'Filipponi, Paolo'
'Guelat, Bertrand'
'Allmendinger, Thomas'
'Wietfeld, Bernhard'
'Hoehn, Pascale'
'Kovacic, Nikola'
'Hermann, Luca'
'Schlama, Thierry'
'Ruch, Thomas'
'Derrien, Nadine'
'Piechon, Philippe'
'Kleinbeck, Florian'

_publ_section_title
;
 Application of Transition-Metal Catalysis, Biocatalysis, and Flow
 Chemistry as State-of-the-Art Technologies in the Synthesis of LCZ696.
;
_journal_name_full 'The Journal of organic chemistry'
_journal_paper_doi 10.1021/acs.joc.0c00473
_journal_year 2020
_chemical_formula_moiety C60H84Cl4Mg4O12
_chemical_formula_sum 'C64 H92 Cl4 Mg4 O13'
_chemical_formula_weight 1308.42
_chemical_name_common LCZ696-FILIPPA9-087-PHCH3
_space_group_IT_number 14
_space_group_name_Hall '-P 2yn'
_space_group_name_H-M_alt 'P 1 21/n 1'
_symmetry_cell_setting monoclinic
_symmetry_space_group_name_H-M 'P 1 21/n 1'
_atom_sites_solution_hydrogens geom
_atom_sites_solution_primary direct
_atom_sites_solution_secondary difmap
_audit_creation_method SHELXL-97
_cell_angle_alpha 90.00
_cell_angle_beta 100.954(15)
_cell_angle_gamma 90.00
_cell_formula_units_Z 4
_cell_length_a 19.113(5)
_cell_length_b 17.823(5)
_cell_length_c 19.861(6)
_cell_measurement_reflns_used 8131
_cell_measurement_temperature 100(2)
_cell_measurement_theta_max 68.10
_cell_measurement_theta_min 2.94
_cell_volume 6642(3)
_computing_cell_refinement 'Bruker SMART'
_computing_data_collection 'Bruker SMART'
_computing_data_reduction 'Bruker SAINT'
_computing_molecular_graphics 'Bruker SHELXTL'
_computing_structure_refinement 'SHELXL-97 (Sheldrick, 1997)'
_computing_structure_solution 'SHELXS-97 (Sheldrick, 1990)'
_diffrn_ambient_temperature 100(2)
_diffrn_measured_fraction_theta_full 0.996
_diffrn_measured_fraction_theta_max 0.996
_diffrn_measurement_device_type 'Bruker SMART6000 CCD'
_diffrn_measurement_method '\w scans'
_diffrn_radiation_monochromator 'multilayer mirror'
_diffrn_radiation_source 'MicroStar rotating anode'
_diffrn_radiation_type CuK\a
_diffrn_radiation_wavelength 1.54178
_diffrn_reflns_av_R_equivalents 0.1075
_diffrn_reflns_av_sigmaI/netI 0.0613
_diffrn_reflns_limit_h_max 22
_diffrn_reflns_limit_h_min -23
_diffrn_reflns_limit_k_max 21
_diffrn_reflns_limit_k_min -21
_diffrn_reflns_limit_l_max 23
_diffrn_reflns_limit_l_min -23
_diffrn_reflns_number 72046
_diffrn_reflns_theta_full 68.29
_diffrn_reflns_theta_max 68.29
_diffrn_reflns_theta_min 2.94
_exptl_absorpt_coefficient_mu 2.479
_exptl_absorpt_correction_T_max 0.9521
_exptl_absorpt_correction_T_min 0.8655
_exptl_absorpt_correction_type multi-scan
_exptl_absorpt_process_details 'SADABS (Sheldrick, 2008)'
_exptl_crystal_colour colorless
_exptl_crystal_density_diffrn 1.308
_exptl_crystal_density_method 'not measured'
_exptl_crystal_description plate
_exptl_crystal_F_000 2784
_exptl_crystal_recrystallization_method THF/TOL
_exptl_crystal_size_max 0.06
_exptl_crystal_size_mid 0.05
_exptl_crystal_size_min 0.02
_refine_diff_density_max 0.647
_refine_diff_density_min -0.439
_refine_diff_density_rms 0.063
_refine_ls_extinction_method none
_refine_ls_goodness_of_fit_ref 1.009
_refine_ls_hydrogen_treatment mixed
_refine_ls_matrix_type full
_refine_ls_number_parameters 929
_refine_ls_number_reflns 12123
_refine_ls_number_restraints 1455
_refine_ls_restrained_S_all 1.026
_refine_ls_R_factor_all 0.0824
_refine_ls_R_factor_gt 0.0491
_refine_ls_shift/su_max 0.023
_refine_ls_shift/su_mean 0.001
_refine_ls_structure_factor_coef Fsqd
_refine_ls_weighting_details 'calc w=1/[\s^2^(Fo^2^)+(0.0527P)^2^+5.1269P] where P=(Fo^2^+2Fc^2^)/3'
_refine_ls_weighting_scheme calc
_refine_ls_wR_factor_gt 0.1078
_refine_ls_wR_factor_ref 0.1237
_reflns_number_gt 8419
_reflns_number_total 12123
_reflns_threshold_expression >2sigma(I)
_cod_data_source_file jo0c00473_si_001.cif
_cod_data_source_block FVE03a
_cod_original_sg_symbol_H-M P21/n
_cod_database_code 4038363
_chemical_source_common THF/TOL
_ccdc_publ_extra_info
; 
 mono THF solvate: THF molecule heavily disordered and refined on three positions (A/B/C): ratio 51:27:22, 
 tetrakis(mu-chloro)-bis(2-biphenyl-4-yl-ethene-1,1-diol)-octakis(tetrahydrofuran)-tetra-magnesium,
 three THF molecules disordered and refined on two positions (A/B): ratio 60:40 (O46 to C50), 58:42 (O66 to C70), 54:46 (O71 to C75)  
;

loop_
_symmetry_equiv_pos_as_xyz
'x, y, z'
'-x+1/2, y+1/2, -z+1/2'
'-x, -y, -z'
'x-1/2, -y-1/2, z-1/2'

loop_
_atom_site_label
_atom_site_type_symbol
_atom_site_fract_x
_atom_site_fract_y
_atom_site_fract_z
_atom_site_U_iso_or_equiv
_atom_site_adp_type
_atom_site_occupancy
_atom_site_symmetry_multiplicity
_atom_site_calc_flag
_atom_site_refinement_flags
_atom_site_disorder_assembly
_atom_site_disorder_group
Mg1 Mg 0.68816(5) 0.75783(5) 0.65983(5) 0.0220(2) Uani 1 1 d D . .
Cl2 Cl 0.57535(4) 0.82238(4) 0.61575(4) 0.02386(16) Uani 1 1 d . A .
Mg3 Mg 0.57894(5) 0.74046(5) 0.51760(5) 0.0226(2) Uani 1 1 d . A .
Cl4 Cl 0.58500(4) 0.65773(4) 0.41877(4) 0.02783(17) Uani 1 1 d . . .
Mg5 Mg 0.70997(5) 0.70236(5) 0.44432(5) 0.0232(2) Uani 1 1 d . A .
Cl6 Cl 0.83421(4) 0.75068(4) 0.46856(4) 0.02619(16) Uani 1 1 d . . .
Mg7 Mg 0.81879(5) 0.72059(6) 0.58694(5) 0.0242(2) Uani 1 1 d . A .
Cl8 Cl 0.80210(4) 0.69094(4) 0.70365(4) 0.03024(18) Uani 1 1 d . A .
C9 C 0.8050(2) 0.2279(3) 0.4919(3) 0.0685(16) Uani 1 1 d . . .
H9 H 0.7544 0.2275 0.4838 0.082 Uiso 1 1 calc R . .
C10 C 0.8408(2) 0.1659(3) 0.4740(3) 0.084(2) Uani 1 1 d . . .
H10 H 0.8145 0.1241 0.4529 0.101 Uiso 1 1 calc R . .
C11 C 0.9140(2) 0.1639(2) 0.4862(2) 0.0470(10) Uani 1 1 d . . .
H11 H 0.9384 0.1210 0.4742 0.056 Uiso 1 1 calc R . .
C12 C 0.95120(17) 0.22480(17) 0.51601(17) 0.0303(7) Uani 1 1 d . . .
H12 H 1.0018 0.2242 0.5248 0.036 Uiso 1 1 calc R . .
C13 C 0.91507(16) 0.28768(16) 0.53345(16) 0.0262(7) Uani 1 1 d . . .
H13 H 0.9417 0.3295 0.5540 0.031 Uiso 1 1 calc R . .
C14 C 0.84118(16) 0.29068(17) 0.52154(17) 0.0278(7) Uani 1 1 d . . .
C15 C 0.80188(15) 0.35688(17) 0.54028(16) 0.0247(6) Uani 1 1 d . . .
C16 C 0.82667(17) 0.42957(17) 0.53301(18) 0.0294(7) Uani 1 1 d . . .
H16 H 0.8707 0.4360 0.5182 0.035 Uiso 1 1 calc R . .
C17 C 0.78942(17) 0.49239(18) 0.54666(19) 0.0330(8) Uani 1 1 d . . .
H17 H 0.8080 0.5407 0.5401 0.040 Uiso 1 1 calc R . .
C18 C 0.72414(15) 0.48654(16) 0.57018(15) 0.0232(6) Uani 1 1 d . . .
C19 C 0.70125(15) 0.41302(16) 0.57940(16) 0.0236(6) Uani 1 1 d . . .
H19 H 0.6586 0.4059 0.5966 0.028 Uiso 1 1 calc R . .
C20 C 0.73840(16) 0.35056(17) 0.56434(16) 0.0263(7) Uani 1 1 d . . .
H20 H 0.7201 0.3021 0.5706 0.032 Uiso 1 1 calc R . .
C21 C 0.68196(15) 0.54967(16) 0.58481(16) 0.0231(6) Uani 1 1 d . A .
H21 H 0.6434 0.5381 0.6070 0.028 Uiso 1 1 calc R . .
C22 C 0.69045(14) 0.62402(16) 0.57082(15) 0.0214(6) Uani 1 1 d . . .
O23 O 0.64696(10) 0.67559(11) 0.58854(11) 0.0240(4) Uani 1 1 d . A .
O24 O 0.74052(10) 0.64890(11) 0.53790(11) 0.0250(5) Uani 1 1 d . A .
C25 C 0.53086(17) 1.10530(18) 0.26397(17) 0.0296(7) Uani 1 1 d . . .
H25 H 0.5026 1.0630 0.2703 0.036 Uiso 1 1 calc R . .
C26 C 0.50733(19) 1.1539(2) 0.20987(19) 0.0378(8) Uani 1 1 d . . .
H26 H 0.4640 1.1438 0.1789 0.045 Uiso 1 1 calc R . .
C27 C 0.54675(19) 1.21689(19) 0.20077(19) 0.0368(8) Uani 1 1 d . . .
H27 H 0.5309 1.2500 0.1635 0.044 Uiso 1 1 calc R . .
C28 C 0.60917(19) 1.23113(18) 0.24631(19) 0.0361(8) Uani 1 1 d . . .
H28 H 0.6357 1.2752 0.2413 0.043 Uiso 1 1 calc R . .
C29 C 0.63355(18) 1.18190(17) 0.29918(17) 0.0306(7) Uani 1 1 d . . .
H29 H 0.6774 1.1920 0.3294 0.037 Uiso 1 1 calc R . .
C30 C 0.59513(16) 1.11735(16) 0.30926(16) 0.0241(6) Uani 1 1 d . . .
C31 C 0.62186(15) 1.06401(16) 0.36532(15) 0.0219(6) Uani 1 1 d . . .
C32 C 0.66328(16) 1.08829(16) 0.42698(16) 0.0247(6) Uani 1 1 d . . .
H32 H 0.6726 1.1404 0.4339 0.030 Uiso 1 1 calc R . .
C33 C 0.69097(15) 1.03832(16) 0.47808(16) 0.0230(6) Uani 1 1 d . . .
H33 H 0.7194 1.0573 0.5190 0.028 Uiso 1 1 calc R . .
C34 C 0.67905(14) 0.96035(16) 0.47241(15) 0.0193(6) Uani 1 1 d . . .
C35 C 0.63549(15) 0.93635(16) 0.41075(16) 0.0235(6) Uani 1 1 d . . .
H35 H 0.6244 0.8846 0.4044 0.028 Uiso 1 1 calc R . .
C36 C 0.60844(16) 0.98680(16) 0.35904(16) 0.0239(6) Uani 1 1 d . . .
H36 H 0.5798 0.9683 0.3180 0.029 Uiso 1 1 calc R . .
C37 C 0.71199(15) 0.91233(16) 0.52799(15) 0.0210(6) Uani 1 1 d . A .
H37 H 0.7410 0.9371 0.5656 0.025 Uiso 1 1 calc R . .
C38 C 0.70723(14) 0.83646(16) 0.53408(14) 0.0196(6) Uani 1 1 d . . .
O39 O 0.66728(10) 0.79209(10) 0.48836(10) 0.0215(4) Uani 1 1 d . A .
O40 O 0.74397(10) 0.80239(11) 0.59029(10) 0.0218(4) Uani 1 1 d . A .
O41 O 0.72022(10) 0.84610(12) 0.73140(11) 0.0272(5) Uani 1 1 d . A .
C42 C 0.67253(18) 0.89738(19) 0.75573(17) 0.0326(7) Uani 1 1 d . . .
H42A H 0.6828 0.9004 0.8064 0.039 Uiso 1 1 calc R A .
H42B H 0.6222 0.8822 0.7401 0.039 Uiso 1 1 calc R . .
C43 C 0.6878(3) 0.9710(2) 0.7241(2) 0.0585(13) Uani 1 1 d . A .
H43A H 0.6733 1.0139 0.7499 0.070 Uiso 1 1 calc R . .
H43B H 0.6631 0.9742 0.6756 0.070 Uiso 1 1 calc R . .
C44 C 0.7680(3) 0.9689(3) 0.7297(2) 0.0639(14) Uani 1 1 d . . .
H44A H 0.7923 0.9952 0.7715 0.077 Uiso 1 1 calc R A .
H44B H 0.7820 0.9925 0.6891 0.077 Uiso 1 1 calc R . .
C45 C 0.78639(19) 0.8860(2) 0.73316(19) 0.0438(10) Uani 1 1 d . A .
H45A H 0.8082 0.8713 0.6937 0.053 Uiso 1 1 calc R . .
H45B H 0.8205 0.8745 0.7760 0.053 Uiso 1 1 calc R . .
O46A O 0.6399(3) 0.7053(4) 0.7328(2) 0.0271(12) Uani 0.603(5) 1 d PDU A 1
C47A C 0.6727(3) 0.6843(4) 0.8020(3) 0.0342(12) Uani 0.603(5) 1 d PDU A 1
H47A H 0.6837 0.7295 0.8312 0.041 Uiso 0.603(5) 1 calc PR A 1
H47B H 0.7174 0.6563 0.8021 0.041 Uiso 0.603(5) 1 calc PR A 1
C48A C 0.6188(3) 0.6355(4) 0.8280(2) 0.0318(14) Uani 0.603(5) 1 d PDU A 1
H48A H 0.5896 0.6653 0.8543 0.038 Uiso 0.603(5) 1 calc PR A 1
H48B H 0.6426 0.5945 0.8574 0.038 Uiso 0.603(5) 1 calc PR A 1
C49A C 0.5737(3) 0.6047(3) 0.7625(3) 0.0354(13) Uani 0.603(5) 1 d PDU A 1
H49A H 0.5964 0.5601 0.7460 0.043 Uiso 0.603(5) 1 calc PR A 1
H49B H 0.5254 0.5910 0.7695 0.043 Uiso 0.603(5) 1 calc PR A 1
C50A C 0.5710(3) 0.6697(3) 0.7130(3) 0.0275(12) Uani 0.603(5) 1 d PDU A 1
H50A H 0.5637 0.6517 0.6650 0.033 Uiso 0.603(5) 1 calc PR A 1
H50B H 0.5320 0.7048 0.7176 0.033 Uiso 0.603(5) 1 calc PR A 1
O46B O 0.6490(6) 0.7151(7) 0.7443(3) 0.0288(17) Uani 0.397(5) 1 d PDU A 2
C47B C 0.6824(4) 0.7212(4) 0.8167(4) 0.0285(16) Uani 0.397(5) 1 d PDU A 2
H47C H 0.6594 0.7609 0.8397 0.034 Uiso 0.397(5) 1 calc PR A 2
H47D H 0.7339 0.7327 0.8218 0.034 Uiso 0.397(5) 1 calc PR A 2
C48B C 0.6712(4) 0.6445(4) 0.8462(4) 0.0341(16) Uani 0.397(5) 1 d PDU A 2
H48C H 0.6728 0.6472 0.8963 0.041 Uiso 0.397(5) 1 calc PR A 2
H48D H 0.7072 0.6080 0.8368 0.041 Uiso 0.397(5) 1 calc PR A 2
C49B C 0.5970(4) 0.6243(6) 0.8077(4) 0.0315(18) Uani 0.397(5) 1 d PDU A 2
H49C H 0.5901 0.5692 0.8056 0.038 Uiso 0.397(5) 1 calc PR A 2
H49D H 0.5598 0.6472 0.8297 0.038 Uiso 0.397(5) 1 calc PR A 2
C50B C 0.5951(4) 0.6566(5) 0.7371(4) 0.0313(16) Uani 0.397(5) 1 d PDU A 2
H50C H 0.6056 0.6172 0.7054 0.038 Uiso 0.397(5) 1 calc PR A 2
H50D H 0.5475 0.6779 0.7187 0.038 Uiso 0.397(5) 1 calc PR A 2
O51 O 0.50112(10) 0.81124(11) 0.45888(10) 0.0266(5) Uani 1 1 d D . .
C52 C 0.48703(15) 0.88915(14) 0.47526(15) 0.0238(6) Uani 1 1 d D A .
H52A H 0.5316 0.9188 0.4834 0.029 Uiso 1 1 calc R . .
H52B H 0.4652 0.8918 0.5166 0.029 Uiso 1 1 calc R . .
C53 C 0.43590(16) 0.91794(16) 0.41284(16) 0.0308(7) Uani 1 1 d D . .
H53A H 0.4617 0.9366 0.3774 0.037 Uiso 1 1 calc R A .
H53B H 0.4052 0.9584 0.4252 0.037 Uiso 1 1 calc R . .
C54 C 0.39295(16) 0.84809(17) 0.38879(18) 0.0373(8) Uani 1 1 d D A .
H54A H 0.3694 0.8523 0.3400 0.045 Uiso 1 1 calc R . .
H54B H 0.3565 0.8382 0.4171 0.045 Uiso 1 1 calc R . .
C55 C 0.45010(17) 0.78757(18) 0.39886(17) 0.0375(8) Uani 1 1 d D A .
H55A H 0.4295 0.7381 0.4067 0.045 Uiso 1 1 calc R . .
H55B H 0.4730 0.7841 0.3583 0.045 Uiso 1 1 calc R . .
O56 O 0.49162(11) 0.67513(11) 0.53748(11) 0.0266(5) Uani 1 1 d . . .
C57 C 0.43027(17) 0.7001(2) 0.5639(2) 0.0406(9) Uani 1 1 d . A .
H57A H 0.3939 0.7212 0.5265 0.049 Uiso 1 1 calc R . .
H57B H 0.4442 0.7393 0.5992 0.049 Uiso 1 1 calc R . .
C58 C 0.40083(18) 0.6314(2) 0.59515(19) 0.0363(8) Uani 1 1 d . . .
H58A H 0.4008 0.6395 0.6445 0.044 Uiso 1 1 calc R A .
H58B H 0.3515 0.6205 0.5713 0.044 Uiso 1 1 calc R . .
C59 C 0.4508(2) 0.5672(2) 0.5853(2) 0.0485(10) Uani 1 1 d . A .
H59A H 0.4862 0.5579 0.6278 0.058 Uiso 1 1 calc R . .
H59B H 0.4238 0.5204 0.5719 0.058 Uiso 1 1 calc R . .
C60 C 0.48666(17) 0.59472(17) 0.5282(2) 0.0330(8) Uani 1 1 d . A .
H60A H 0.5346 0.5722 0.5320 0.040 Uiso 1 1 calc R . .
H60B H 0.4578 0.5820 0.4828 0.040 Uiso 1 1 calc R . .
O61 O 0.69486(13) 0.75344(12) 0.34533(11) 0.0354(5) Uani 1 1 d . . .
C62 C 0.6458(3) 0.7256(3) 0.2858(2) 0.0675(15) Uani 1 1 d . A .
H62A H 0.5962 0.7384 0.2892 0.081 Uiso 1 1 calc R . .
H62B H 0.6497 0.6704 0.2827 0.081 Uiso 1 1 calc R . .
C63 C 0.6646(3) 0.7611(3) 0.2255(2) 0.0621(12) Uani 1 1 d . . .
H63A H 0.6220 0.7694 0.1893 0.075 Uiso 1 1 calc R A .
H63B H 0.6996 0.7305 0.2065 0.075 Uiso 1 1 calc R . .
C64 C 0.6967(3) 0.8341(3) 0.2537(2) 0.0657(14) Uani 1 1 d . A .
H64A H 0.6593 0.8728 0.2525 0.079 Uiso 1 1 calc R . .
H64B H 0.7320 0.8522 0.2269 0.079 Uiso 1 1 calc R . .
C65 C 0.73217(18) 0.81722(19) 0.32649(19) 0.0361(8) Uani 1 1 d . A .
H65A H 0.7833 0.8056 0.3293 0.043 Uiso 1 1 calc R . .
H65B H 0.7279 0.8604 0.3568 0.043 Uiso 1 1 calc R . .
O66A O 0.74154(11) 0.60859(10) 0.39059(11) 0.0303(5) Uani 0.576(9) 1 d PDU A 1
C67A C 0.7071(8) 0.5355(5) 0.3846(13) 0.0296(14) Uani 0.576(9) 1 d PDU A 1
H67A H 0.6614 0.5374 0.3514 0.036 Uiso 0.576(9) 1 calc PR A 1
H67B H 0.6977 0.5187 0.4296 0.036 Uiso 0.576(9) 1 calc PR A 1
C68A C 0.7592(6) 0.4828(3) 0.3594(7) 0.0365(16) Uani 0.576(9) 1 d PDU A 1
H68A H 0.7762 0.4437 0.3941 0.044 Uiso 0.576(9) 1 calc PR A 1
H68B H 0.7365 0.4580 0.3161 0.044 Uiso 0.576(9) 1 calc PR A 1
C69A C 0.8202(4) 0.5323(3) 0.3480(5) 0.0389(15) Uani 0.576(9) 1 d PDU A 1
H69A H 0.8369 0.5177 0.3056 0.047 Uiso 0.576(9) 1 calc PR A 1
H69B H 0.8606 0.5292 0.3873 0.047 Uiso 0.576(9) 1 calc PR A 1
C70A C 0.7888(4) 0.6108(3) 0.3415(4) 0.0345(13) Uani 0.576(9) 1 d PDU A 1
H70A H 0.8263 0.6494 0.3539 0.041 Uiso 0.576(9) 1 calc PR A 1
H70B H 0.7622 0.6205 0.2945 0.041 Uiso 0.576(9) 1 calc PR A 1
O66B O 0.74154(11) 0.60859(10) 0.39059(11) 0.0303(5) Uani 0.424(9) 1 d PDU A 2
C67B C 0.7043(11) 0.5372(7) 0.3820(18) 0.0299(17) Uani 0.424(9) 1 d PDU A 2
H67C H 0.6577 0.5428 0.3508 0.036 Uiso 0.424(9) 1 calc PR A 2
H67D H 0.6961 0.5185 0.4268 0.036 Uiso 0.424(9) 1 calc PR A 2
C68B C 0.7518(8) 0.4833(4) 0.3518(10) 0.0356(18) Uani 0.424(9) 1 d PDU A 2
H68C H 0.7802 0.4517 0.3880 0.043 Uiso 0.424(9) 1 calc PR A 2
H68D H 0.7232 0.4504 0.3169 0.043 Uiso 0.424(9) 1 calc PR A 2
C69B C 0.7994(5) 0.5351(5) 0.3197(5) 0.0372(17) Uani 0.424(9) 1 d PDU A 2
H69C H 0.8449 0.5104 0.3160 0.045 Uiso 0.424(9) 1 calc PR A 2
H69D H 0.7754 0.5523 0.2737 0.045 Uiso 0.424(9) 1 calc PR A 2
C70B C 0.8110(3) 0.5994(5) 0.3707(5) 0.0363(16) Uani 0.424(9) 1 d PDU A 2
H70C H 0.8483 0.5867 0.4109 0.044 Uiso 0.424(9) 1 calc PR A 2
H70D H 0.8251 0.6457 0.3491 0.044 Uiso 0.424(9) 1 calc PR A 2
O71A O 0.90468(11) 0.63890(12) 0.60000(11) 0.0327(5) Uani 0.544(7) 1 d PDU A 1
C72A C 0.9641(3) 0.6491(4) 0.5648(4) 0.0374(14) Uani 0.544(7) 1 d PDU A 1
H72A H 0.9833 0.7006 0.5719 0.045 Uiso 0.544(7) 1 calc PR A 1
H72B H 0.9486 0.6404 0.5149 0.045 Uiso 0.544(7) 1 calc PR A 1
C73A C 1.0194(3) 0.5927(4) 0.5949(5) 0.0454(16) Uani 0.544(7) 1 d PDU A 1
H73A H 1.0592 0.6175 0.6262 0.054 Uiso 0.544(7) 1 calc PR A 1
H73B H 1.0387 0.5668 0.5582 0.054 Uiso 0.544(7) 1 calc PR A 1
C74A C 0.9818(4) 0.5375(4) 0.6339(4) 0.0453(15) Uani 0.544(7) 1 d PDU A 1
H74A H 0.9625 0.4946 0.6045 0.054 Uiso 0.544(7) 1 calc PR A 1
H74B H 1.0145 0.5183 0.6750 0.054 Uiso 0.544(7) 1 calc PR A 1
C75A C 0.9226(5) 0.5834(5) 0.6538(4) 0.0385(16) Uani 0.544(7) 1 d PDU A 1
H75A H 0.8809 0.5514 0.6565 0.046 Uiso 0.544(7) 1 calc PR A 1
H75B H 0.9388 0.6079 0.6988 0.046 Uiso 0.544(7) 1 calc PR A 1
O71B O 0.90468(11) 0.63890(12) 0.60000(11) 0.0327(5) Uani 0.456(7) 1 d PDU A 2
C72B C 0.9439(4) 0.6191(6) 0.5463(3) 0.0400(15) Uani 0.456(7) 1 d PDU A 2
H72C H 0.9648 0.6646 0.5293 0.048 Uiso 0.456(7) 1 calc PR A 2
H72D H 0.9119 0.5949 0.5073 0.048 Uiso 0.456(7) 1 calc PR A 2
C73B C 1.0018(4) 0.5658(6) 0.5779(4) 0.0456(17) Uani 0.456(7) 1 d PDU A 2
H73C H 1.0476 0.5791 0.5644 0.055 Uiso 0.456(7) 1 calc PR A 2
H73D H 0.9893 0.5136 0.5633 0.055 Uiso 0.456(7) 1 calc PR A 2
C74B C 1.0071(4) 0.5743(6) 0.6550(3) 0.0461(16) Uani 0.456(7) 1 d PDU A 2
H74C H 1.0236 0.5274 0.6796 0.055 Uiso 0.456(7) 1 calc PR A 2
H74D H 1.0395 0.6159 0.6735 0.055 Uiso 0.456(7) 1 calc PR A 2
C75B C 0.9305(5) 0.5919(7) 0.6594(5) 0.0394(17) Uani 0.456(7) 1 d PDU A 2
H75C H 0.9020 0.5453 0.6577 0.047 Uiso 0.456(7) 1 calc PR A 2
H75D H 0.9281 0.6189 0.7025 0.047 Uiso 0.456(7) 1 calc PR A 2
O76 O 0.90215(11) 0.79866(12) 0.62313(11) 0.0316(5) Uani 1 1 d . . .
C77 C 0.90675(17) 0.87041(18) 0.58955(18) 0.0319(7) Uani 1 1 d . A .
H77A H 0.8586 0.8910 0.5722 0.038 Uiso 1 1 calc R . .
H77B H 0.9319 0.8649 0.5506 0.038 Uiso 1 1 calc R . .
C78 C 0.9478(2) 0.9207(2) 0.6437(2) 0.0466(9) Uani 1 1 d . . .
H78A H 0.9744 0.9594 0.6232 0.056 Uiso 1 1 calc R A .
H78B H 0.9157 0.9457 0.6705 0.056 Uiso 1 1 calc R . .
C79 C 0.9974(2) 0.8677(3) 0.6876(2) 0.0590(12) Uani 1 1 d . A .
H79A H 1.0112 0.8872 0.7349 0.071 Uiso 1 1 calc R . .
H79B H 1.0410 0.8595 0.6684 0.071 Uiso 1 1 calc R . .
C80 C 0.95458(19) 0.7958(2) 0.6862(2) 0.0457(10) Uani 1 1 d . A .
H80A H 0.9858 0.7514 0.6866 0.055 Uiso 1 1 calc R . .
H80B H 0.9310 0.7932 0.7264 0.055 Uiso 1 1 calc R . .
O81A O 0.9278(2) 0.9516(2) 0.4416(2) 0.0329(9) Uani 0.51 1 d PDU B 1
C82A C 0.8531(3) 0.9720(4) 0.4363(3) 0.0288(12) Uani 0.51 1 d PDU B 1
H82A H 0.8479 1.0144 0.4672 0.035 Uiso 0.51 1 calc PR B 1
H82B H 0.8249 0.9289 0.4478 0.035 Uiso 0.51 1 calc PR B 1
C83A C 0.8298(4) 0.9946(5) 0.3617(3) 0.0312(12) Uani 0.51 1 d PDU B 1
H83A H 0.7788 0.9828 0.3451 0.037 Uiso 0.51 1 calc PR B 1
H83B H 0.8374 1.0489 0.3556 0.037 Uiso 0.51 1 calc PR B 1
C84A C 0.8763(3) 0.9486(4) 0.3239(3) 0.0338(12) Uani 0.51 1 d PDU B 1
H84A H 0.9020 0.9814 0.2966 0.041 Uiso 0.51 1 calc PR B 1
H84B H 0.8473 0.9122 0.2928 0.041 Uiso 0.51 1 calc PR B 1
C85A C 0.9286(4) 0.9078(4) 0.3794(3) 0.0332(14) Uani 0.51 1 d PDU B 1
H85A H 0.9130 0.8556 0.3848 0.040 Uiso 0.51 1 calc PR B 1
H85B H 0.9770 0.9070 0.3682 0.040 Uiso 0.51 1 calc PR B 1
O81B O 0.9182(6) 0.9201(7) 0.3880(5) 0.0393(17) Uiso 0.27 1 d PDU C 2
C82B C 0.8665(8) 0.9632(10) 0.4176(5) 0.0305(18) Uiso 0.27 1 d PDU C 2
H82C H 0.8913 0.9976 0.4535 0.037 Uiso 0.27 1 calc PR C 2
H82D H 0.8356 0.9293 0.4383 0.037 Uiso 0.27 1 calc PR C 2
C83B C 0.8227(10) 1.0074(10) 0.3593(6) 0.032(2) Uiso 0.27 1 d PDU C 2
H83C H 0.8415 1.0590 0.3575 0.039 Uiso 0.27 1 calc PR C 2
H83D H 0.7722 1.0100 0.3640 0.039 Uiso 0.27 1 calc PR C 2
C84B C 0.8308(5) 0.9632(6) 0.2960(4) 0.0241(17) Uiso 0.27 1 d PDU C 2
H84C H 0.8230 0.9953 0.2546 0.029 Uiso 0.27 1 calc PR C 2
H84D H 0.7977 0.9201 0.2884 0.029 Uiso 0.27 1 calc PR C 2
C85B C 0.9078(6) 0.9377(9) 0.3151(5) 0.042(2) Uiso 0.27 1 d PDU C 2
H85C H 0.9161 0.8929 0.2883 0.050 Uiso 0.27 1 calc PR C 2
H85D H 0.9406 0.9781 0.3066 0.050 Uiso 0.27 1 calc PR C 2
O81C O 0.8975(7) 0.9495(6) 0.2983(6) 0.042(2) Uiso 0.22 1 d PDU D 3
C82C C 0.9070(10) 0.9202(9) 0.3679(7) 0.037(2) Uiso 0.22 1 d PDU D 3
H82E H 0.9572 0.9255 0.3914 0.045 Uiso 0.22 1 calc PR D 3
H82F H 0.8937 0.8665 0.3673 0.045 Uiso 0.22 1 calc PR D 3
C83C C 0.8584(10) 0.9663(11) 0.4041(6) 0.0308(18) Uiso 0.22 1 d PDU D 3
H83E H 0.8289 0.9333 0.4276 0.037 Uiso 0.22 1 calc PR D 3
H83F H 0.8865 1.0003 0.4384 0.037 Uiso 0.22 1 calc PR D 3
C84C C 0.8123(7) 1.0104(10) 0.3470(7) 0.032(2) Uiso 0.22 1 d PDU D 3
H84E H 0.7697 0.9814 0.3256 0.038 Uiso 0.22 1 calc PR D 3
H84F H 0.7971 1.0588 0.3640 0.038 Uiso 0.22 1 calc PR D 3
C85C C 0.8627(7) 1.0220(6) 0.2975(6) 0.0259(19) Uiso 0.22 1 d PDU D 3
H85E H 0.8363 1.0346 0.2510 0.031 Uiso 0.22 1 calc PR D 3
H85F H 0.8976 1.0623 0.3135 0.031 Uiso 0.22 1 calc PR D 3

loop_
_atom_site_aniso_label
_atom_site_aniso_U_11
_atom_site_aniso_U_22
_atom_site_aniso_U_33
_atom_site_aniso_U_23
_atom_site_aniso_U_13
_atom_site_aniso_U_12
Mg1 0.0163(5) 0.0276(5) 0.0214(5) 0.0046(4) 0.0017(4) 0.0031(4)
Cl2 0.0183(3) 0.0267(3) 0.0252(4) -0.0022(3) 0.0007(3) 0.0049(3)
Mg3 0.0183(5) 0.0223(5) 0.0258(5) -0.0019(4) 0.0005(4) 0.0032(4)
Cl4 0.0236(4) 0.0265(4) 0.0326(4) -0.0066(3) 0.0033(3) 0.0012(3)
Mg5 0.0241(5) 0.0206(5) 0.0247(5) 0.0003(4) 0.0043(4) 0.0015(4)
Cl6 0.0234(3) 0.0289(4) 0.0270(4) 0.0041(3) 0.0067(3) 0.0018(3)
Mg7 0.0178(5) 0.0303(5) 0.0249(5) 0.0072(4) 0.0049(4) 0.0050(4)
Cl8 0.0211(3) 0.0437(4) 0.0258(4) 0.0118(3) 0.0040(3) 0.0096(3)
C9 0.030(2) 0.067(3) 0.116(4) -0.070(3) 0.034(2) -0.0211(19)
C10 0.055(3) 0.059(3) 0.155(5) -0.081(3) 0.062(3) -0.032(2)
C11 0.050(2) 0.0290(18) 0.073(3) -0.0195(18) 0.039(2) -0.0085(16)
C12 0.0274(16) 0.0267(16) 0.0374(19) 0.0007(14) 0.0078(14) 0.0048(13)
C13 0.0264(16) 0.0216(15) 0.0296(17) -0.0032(13) 0.0029(14) -0.0006(12)
C14 0.0262(16) 0.0272(16) 0.0316(17) -0.0097(13) 0.0098(14) -0.0036(13)
C15 0.0203(14) 0.0285(15) 0.0251(16) -0.0043(13) 0.0037(13) 0.0018(12)
C16 0.0218(15) 0.0292(16) 0.0401(19) 0.0032(14) 0.0129(14) 0.0019(12)
C17 0.0293(17) 0.0257(16) 0.048(2) 0.0070(15) 0.0167(16) 0.0045(13)
C18 0.0206(14) 0.0255(15) 0.0221(15) 0.0024(12) 0.0007(12) 0.0038(12)
C19 0.0180(14) 0.0274(15) 0.0258(16) -0.0036(13) 0.0053(12) 0.0000(12)
C20 0.0227(15) 0.0245(15) 0.0317(17) -0.0046(13) 0.0051(13) -0.0037(12)
C21 0.0173(14) 0.0233(14) 0.0294(17) 0.0053(12) 0.0060(13) 0.0031(11)
C22 0.0148(13) 0.0255(15) 0.0229(15) 0.0029(12) 0.0013(12) 0.0058(11)
O23 0.0174(10) 0.0248(10) 0.0304(11) 0.0014(9) 0.0057(9) 0.0052(8)
O24 0.0210(10) 0.0246(10) 0.0310(12) 0.0062(9) 0.0088(9) 0.0050(8)
C25 0.0253(16) 0.0332(17) 0.0307(17) 0.0095(14) 0.0064(14) 0.0040(13)
C26 0.0311(18) 0.046(2) 0.036(2) 0.0135(16) 0.0065(16) 0.0098(15)
C27 0.043(2) 0.0343(18) 0.0362(19) 0.0170(15) 0.0158(17) 0.0146(15)
C28 0.043(2) 0.0281(17) 0.040(2) 0.0117(15) 0.0159(17) 0.0040(15)
C29 0.0336(17) 0.0267(16) 0.0332(18) 0.0060(14) 0.0109(15) 0.0014(13)
C30 0.0243(15) 0.0234(14) 0.0275(16) 0.0032(13) 0.0121(13) 0.0068(12)
C31 0.0177(14) 0.0240(14) 0.0251(16) 0.0043(12) 0.0070(12) 0.0035(11)
C32 0.0240(15) 0.0207(14) 0.0304(17) -0.0016(13) 0.0078(13) -0.0017(12)
C33 0.0203(14) 0.0226(14) 0.0266(16) -0.0045(12) 0.0054(13) -0.0017(12)
C34 0.0140(13) 0.0228(14) 0.0224(15) -0.0018(12) 0.0067(12) 0.0006(11)
C35 0.0230(15) 0.0209(14) 0.0251(16) 0.0017(12) 0.0010(13) -0.0024(12)
C36 0.0242(15) 0.0240(15) 0.0227(15) 0.0004(12) 0.0022(13) -0.0031(12)
C37 0.0165(14) 0.0250(15) 0.0208(15) -0.0011(12) 0.0015(12) -0.0004(11)
C38 0.0153(13) 0.0260(14) 0.0170(14) 0.0016(12) 0.0020(11) 0.0035(11)
O39 0.0202(10) 0.0204(10) 0.0220(10) -0.0001(8) -0.0011(8) 0.0017(8)
O40 0.0191(10) 0.0258(10) 0.0192(10) 0.0034(8) 0.0002(8) 0.0027(8)
O41 0.0185(10) 0.0364(12) 0.0268(11) -0.0009(9) 0.0045(9) -0.0009(9)
C42 0.0279(17) 0.0441(19) 0.0242(17) -0.0041(15) 0.0009(14) 0.0084(14)
C43 0.103(4) 0.036(2) 0.035(2) 0.0010(17) 0.010(2) 0.013(2)
C44 0.099(4) 0.064(3) 0.030(2) -0.008(2) 0.017(2) -0.046(3)
C45 0.0306(18) 0.071(3) 0.0311(19) -0.0146(18) 0.0105(16) -0.0241(18)
O46A 0.018(2) 0.036(2) 0.026(2) 0.008(2) 0.0020(19) -0.0020(17)
C47A 0.038(2) 0.040(3) 0.023(2) 0.009(2) 0.003(2) -0.002(2)
C48A 0.035(3) 0.038(3) 0.024(3) 0.009(2) 0.009(3) -0.003(2)
C49A 0.032(3) 0.041(3) 0.034(3) 0.005(2) 0.008(2) -0.007(2)
C50A 0.017(3) 0.036(3) 0.030(3) 0.002(2) 0.006(2) -0.005(2)
O46B 0.022(3) 0.038(3) 0.026(3) 0.004(3) 0.004(3) -0.006(2)
C47B 0.038(3) 0.031(4) 0.018(3) 0.005(3) 0.009(3) -0.004(3)
C48B 0.043(3) 0.036(3) 0.024(3) 0.006(3) 0.008(3) 0.000(3)
C49B 0.032(4) 0.035(3) 0.029(4) 0.005(3) 0.010(3) -0.006(3)
C50B 0.026(3) 0.038(3) 0.030(3) 0.003(3) 0.005(3) -0.006(3)
O51 0.0212(10) 0.0285(11) 0.0257(11) -0.0045(9) -0.0069(9) 0.0050(9)
C52 0.0204(14) 0.0227(14) 0.0275(16) -0.0007(12) 0.0026(13) 0.0045(11)
C53 0.0267(16) 0.0363(17) 0.0283(17) 0.0056(14) 0.0027(14) 0.0084(14)
C54 0.0258(17) 0.050(2) 0.0320(19) -0.0028(16) -0.0054(15) 0.0098(15)
C55 0.0325(18) 0.045(2) 0.0295(18) -0.0106(15) -0.0094(15) 0.0078(15)
O56 0.0215(10) 0.0222(10) 0.0366(12) -0.0025(9) 0.0070(9) 0.0026(8)
C57 0.0220(16) 0.0345(18) 0.068(3) -0.0091(18) 0.0162(17) -0.0002(14)
C58 0.0276(17) 0.047(2) 0.0352(19) -0.0058(16) 0.0072(15) -0.0046(15)
C59 0.038(2) 0.0334(19) 0.080(3) -0.0008(19) 0.027(2) -0.0098(16)
C60 0.0263(16) 0.0211(15) 0.051(2) -0.0060(15) 0.0056(16) -0.0010(12)
O61 0.0511(15) 0.0276(11) 0.0248(12) 0.0006(9) 0.0002(11) -0.0138(10)
C62 0.111(4) 0.052(3) 0.030(2) 0.0027(19) -0.011(2) -0.033(3)
C63 0.061(3) 0.081(3) 0.039(2) 0.016(2) -0.005(2) -0.016(2)
C64 0.068(3) 0.063(3) 0.054(3) 0.034(2) -0.018(2) -0.022(2)
C65 0.0300(17) 0.0343(18) 0.044(2) 0.0121(16) 0.0061(16) -0.0058(14)
O66A 0.0353(11) 0.0220(10) 0.0392(12) -0.0042(9) 0.0212(10) -0.0048(8)
C67A 0.032(3) 0.021(2) 0.037(3) -0.004(2) 0.011(2) -0.005(2)
C68A 0.040(3) 0.029(2) 0.042(3) -0.006(2) 0.011(3) 0.002(2)
C69A 0.034(3) 0.039(2) 0.046(3) -0.001(3) 0.015(3) 0.006(2)
C70A 0.037(3) 0.035(2) 0.038(3) 0.001(2) 0.022(2) 0.001(2)
O66B 0.0353(11) 0.0220(10) 0.0392(12) -0.0042(9) 0.0212(10) -0.0048(8)
C67B 0.033(3) 0.021(3) 0.038(3) -0.005(3) 0.013(3) -0.004(3)
C68B 0.039(3) 0.029(3) 0.040(3) -0.008(3) 0.011(3) 0.000(3)
C69B 0.039(3) 0.037(3) 0.041(3) -0.004(3) 0.020(3) 0.001(3)
C70B 0.039(3) 0.033(3) 0.042(3) -0.004(3) 0.023(3) -0.002(3)
O71A 0.0232(10) 0.0380(11) 0.0397(12) 0.0149(10) 0.0127(9) 0.0121(9)
C72A 0.025(3) 0.045(3) 0.047(3) 0.015(2) 0.018(2) 0.012(2)
C73A 0.031(3) 0.049(3) 0.059(3) 0.014(3) 0.015(3) 0.016(2)
C74A 0.035(3) 0.043(3) 0.059(3) 0.019(3) 0.014(3) 0.013(2)
C75A 0.030(3) 0.040(3) 0.047(3) 0.021(2) 0.012(2) 0.013(2)
O71B 0.0232(10) 0.0380(11) 0.0397(12) 0.0149(10) 0.0127(9) 0.0121(9)
C72B 0.028(3) 0.048(3) 0.049(3) 0.016(3) 0.020(3) 0.016(3)
C73B 0.032(3) 0.052(3) 0.056(3) 0.015(3) 0.017(3) 0.016(3)
C74B 0.033(3) 0.049(3) 0.057(3) 0.016(3) 0.010(3) 0.016(3)
C75B 0.030(3) 0.042(3) 0.047(3) 0.020(3) 0.008(3) 0.014(3)
O76 0.0219(11) 0.0383(12) 0.0316(12) 0.0066(10) -0.0024(9) -0.0003(9)
C77 0.0251(16) 0.0320(17) 0.038(2) 0.0039(15) 0.0049(15) 0.0023(13)
C78 0.043(2) 0.051(2) 0.044(2) -0.0019(18) 0.0023(18) -0.0115(18)
C79 0.041(2) 0.069(3) 0.057(3) 0.009(2) -0.015(2) -0.014(2)
C80 0.0266(18) 0.063(2) 0.040(2) 0.0131(19) -0.0136(16) -0.0056(17)
O81A 0.0326(19) 0.0348(18) 0.0329(19) -0.0008(17) 0.0104(17) 0.0016(16)
C82A 0.027(2) 0.026(2) 0.036(3) 0.000(2) 0.012(2) 0.001(2)
C83A 0.032(2) 0.028(2) 0.035(2) -0.003(2) 0.007(2) 0.006(2)
C84A 0.034(2) 0.032(2) 0.037(2) -0.002(2) 0.011(2) 0.000(2)
C85A 0.033(3) 0.031(3) 0.040(3) -0.006(2) 0.018(2) 0.004(2)

loop_
_atom_type_symbol
_atom_type_description
_atom_type_scat_dispersion_real
_atom_type_scat_dispersion_imag
_atom_type_scat_source
C C 0.0181 0.0091 'International Tables Vol C Tables 4.2.6.8 and 6.1.1.4'
H H 0.0000 0.0000 'International Tables Vol C Tables 4.2.6.8 and 6.1.1.4'
O O 0.0492 0.0322 'International Tables Vol C Tables 4.2.6.8 and 6.1.1.4'
Mg Mg 0.1719 0.1771 'International Tables Vol C Tables 4.2.6.8 and 6.1.1.4'
Cl Cl 0.3639 0.7018 'International Tables Vol C Tables 4.2.6.8 and 6.1.1.4'

loop_
_geom_angle_atom_site_label_1
_geom_angle_atom_site_label_2
_geom_angle_atom_site_label_3
_geom_angle
_geom_angle_site_symmetry_1
_geom_angle_site_symmetry_3
_geom_angle_publ_flag
O40 Mg1 O46A 174.4(2) . . ?
O40 Mg1 O23 89.58(9) . . ?
O46A Mg1 O23 89.8(2) . . ?
O40 Mg1 O46B 169.2(3) . . ?
O46A Mg1 O46B 8.5(3) . . ?
O23 Mg1 O46B 98.1(3) . . ?
O40 Mg1 O41 92.45(9) . . ?
O46A Mg1 O41 88.7(2) . . ?
O23 Mg1 O41 174.53(9) . . ?
O46B Mg1 O41 80.6(3) . . ?
O40 Mg1 Cl2 96.43(7) . . ?
O46A Mg1 Cl2 89.1(2) . . ?
O23 Mg1 Cl2 83.94(6) . . ?
O46B Mg1 Cl2 91.9(4) . . ?
O41 Mg1 Cl2 90.78(7) . . ?
O40 Mg1 Cl8 83.63(6) . . ?
O46A Mg1 Cl8 90.9(2) . . ?
O23 Mg1 Cl8 95.34(7) . . ?
O46B Mg1 Cl8 88.2(4) . . ?
O41 Mg1 Cl8 89.93(7) . . ?
Cl2 Mg1 Cl8 179.28(6) . . ?
O40 Mg1 Mg7 39.14(6) . . ?
O46A Mg1 Mg7 135.4(3) . . ?
O23 Mg1 Mg7 76.85(6) . . ?
O46B Mg1 Mg7 135.6(4) . . ?
O41 Mg1 Mg7 107.84(7) . . ?
Cl2 Mg1 Mg7 130.32(5) . . ?
Cl8 Mg1 Mg7 49.46(3) . . ?
O40 Mg1 Mg3 77.22(7) . . ?
O46A Mg1 Mg3 105.71(15) . . ?
O23 Mg1 Mg3 39.83(6) . . ?
O46B Mg1 Mg3 113.5(2) . . ?
O41 Mg1 Mg3 135.95(7) . . ?
Cl2 Mg1 Mg3 49.25(3) . . ?
Cl8 Mg1 Mg3 130.11(5) . . ?
Mg7 Mg1 Mg3 90.85(4) . . ?
Mg3 Cl2 Mg1 81.30(4) . . ?
O23 Mg3 O39 89.94(9) . . ?
O23 Mg3 O51 170.53(10) . . ?
O39 Mg3 O51 95.96(9) . . ?
O23 Mg3 O56 88.94(9) . . ?
O39 Mg3 O56 171.65(9) . . ?
O51 Mg3 O56 86.27(9) . . ?
O23 Mg3 Cl2 84.29(7) . . ?
O39 Mg3 Cl2 96.00(7) . . ?
O51 Mg3 Cl2 87.72(7) . . ?
O56 Mg3 Cl2 92.12(7) . . ?
O23 Mg3 Cl4 95.09(7) . . ?
O39 Mg3 Cl4 83.13(7) . . ?
O51 Mg3 Cl4 92.97(7) . . ?
O56 Mg3 Cl4 88.73(7) . . ?
Cl2 Mg3 Cl4 178.94(5) . . ?
O23 Mg3 Mg1 40.02(6) . . ?
O39 Mg3 Mg1 77.12(6) . . ?
O51 Mg3 Mg1 134.48(7) . . ?
O56 Mg3 Mg1 107.00(7) . . ?
Cl2 Mg3 Mg1 49.45(3) . . ?
Cl4 Mg3 Mg1 129.66(4) . . ?
O23 Mg3 Mg5 75.37(7) . . ?
O39 Mg3 Mg5 39.37(6) . . ?
O51 Mg3 Mg5 113.80(7) . . ?
O56 Mg3 Mg5 132.54(7) . . ?
Cl2 Mg3 Mg5 129.19(4) . . ?
Cl4 Mg3 Mg5 49.77(3) . . ?
Mg1 Mg3 Mg5 89.22(4) . . ?
Mg3 Cl4 Mg5 80.50(4) . . ?
O39 Mg5 O24 92.45(9) . . ?
O39 Mg5 O66A 172.91(10) . . ?
O24 Mg5 O66A 91.73(9) . . ?
O39 Mg5 O61 93.71(9) . . ?
O24 Mg5 O61 171.03(10) . . ?
O66A Mg5 O61 82.82(9) . . ?
O39 Mg5 Cl4 83.81(7) . . ?
O24 Mg5 Cl4 97.62(7) . . ?
O66A Mg5 Cl4 89.97(7) . . ?
O61 Mg5 Cl4 89.53(8) . . ?
O39 Mg5 Cl6 95.13(7) . . ?
O24 Mg5 Cl6 83.66(7) . . ?
O66A Mg5 Cl6 91.02(7) . . ?
O61 Mg5 Cl6 89.30(7) . . ?
Cl4 Mg5 Cl6 178.37(5) . . ?
O39 Mg5 Mg7 77.80(6) . . ?
O24 Mg5 Mg7 39.33(6) . . ?
O66A Mg5 Mg7 108.97(8) . . ?
O61 Mg5 Mg7 136.37(7) . . ?
Cl4 Mg5 Mg7 130.84(5) . . ?
Cl6 Mg5 Mg7 49.93(3) . . ?
O39 Mg5 Mg3 40.19(6) . . ?
O24 Mg5 Mg3 78.52(7) . . ?
O66A Mg5 Mg3 135.63(7) . . ?
O61 Mg5 Mg3 110.35(8) . . ?
Cl4 Mg5 Mg3 49.73(3) . . ?
Cl6 Mg5 Mg3 129.79(5) . . ?
Mg7 Mg5 Mg3 90.52(4) . . ?
Mg7 Cl6 Mg5 80.07(4) . . ?
O40 Mg7 O24 90.46(9) . . ?
O40 Mg7 O76 90.35(9) . . ?
O24 Mg7 O76 171.71(10) . . ?
O40 Mg7 O71A 170.98(10) . . ?
O24 Mg7 O71A 96.02(9) . . ?
O76 Mg7 O71A 84.14(9) . . ?
O40 Mg7 Cl8 84.60(7) . . ?
O24 Mg7 Cl8 95.72(7) . . ?
O76 Mg7 Cl8 92.58(8) . . ?
O71A Mg7 Cl8 88.50(7) . . ?
O40 Mg7 Cl6 94.94(7) . . ?
O24 Mg7 Cl6 83.85(7) . . ?
O76 Mg7 Cl6 87.86(7) . . ?
O71A Mg7 Cl6 91.99(7) . . ?
Cl8 Mg7 Cl6 179.37(5) . . ?
O40 Mg7 Mg1 39.27(6) . . ?
O24 Mg7 Mg1 77.48(7) . . ?
O76 Mg7 Mg1 108.09(8) . . ?
O71A Mg7 Mg1 136.49(7) . . ?
Cl8 Mg7 Mg1 50.38(3) . . ?
Cl6 Mg7 Mg1 129.03(4) . . ?
O40 Mg7 Mg5 76.16(6) . . ?
O24 Mg7 Mg5 39.48(6) . . ?
O76 Mg7 Mg5 133.08(7) . . ?
O71A Mg7 Mg5 112.79(8) . . ?
Cl8 Mg7 Mg5 129.42(5) . . ?
Cl6 Mg7 Mg5 50.00(3) . . ?
Mg1 Mg7 Mg5 89.41(4) . . ?
Mg7 Cl8 Mg1 80.15(4) . . ?
C10 C9 C14 121.5(4) . . ?
C10 C9 H9 119.2 . . ?
C14 C9 H9 119.2 . . ?
C11 C10 C9 120.8(3) . . ?
C11 C10 H10 119.6 . . ?
C9 C10 H10 119.6 . . ?
C12 C11 C10 119.0(3) . . ?
C12 C11 H11 120.5 . . ?
C10 C11 H11 120.5 . . ?
C11 C12 C13 120.2(3) . . ?
C11 C12 H12 119.9 . . ?
C13 C12 H12 119.9 . . ?
C14 C13 C12 121.6(3) . . ?
C14 C13 H13 119.2 . . ?
C12 C13 H13 119.2 . . ?
C9 C14 C13 116.8(3) . . ?
C9 C14 C15 120.8(3) . . ?
C13 C14 C15 122.4(3) . . ?
C20 C15 C16 116.5(3) . . ?
C20 C15 C14 122.6(3) . . ?
C16 C15 C14 120.9(3) . . ?
C17 C16 C15 122.3(3) . . ?
C17 C16 H16 118.9 . . ?
C15 C16 H16 118.9 . . ?
C16 C17 C18 121.6(3) . . ?
C16 C17 H17 119.2 . . ?
C18 C17 H17 119.2 . . ?
C19 C18 C17 115.3(3) . . ?
C19 C18 C21 120.0(3) . . ?
C17 C18 C21 124.7(3) . . ?
C20 C19 C18 122.5(3) . . ?
C20 C19 H19 118.8 . . ?
C18 C19 H19 118.8 . . ?
C19 C20 C15 121.8(3) . . ?
C19 C20 H20 119.1 . . ?
C15 C20 H20 119.1 . . ?
C22 C21 C18 128.3(3) . . ?
C22 C21 H21 115.8 . . ?
C18 C21 H21 115.8 . . ?
O23 C22 O24 116.3(2) . . ?
O23 C22 C21 120.7(3) . . ?
O24 C22 C21 123.0(3) . . ?
C22 O23 Mg3 123.15(18) . . ?
C22 O23 Mg1 119.39(17) . . ?
Mg3 O23 Mg1 100.15(9) . . ?
C22 O24 Mg7 119.84(19) . . ?
C22 O24 Mg5 119.12(17) . . ?
Mg7 O24 Mg5 101.19(9) . . ?
C26 C25 C30 121.3(3) . . ?
C26 C25 H25 119.3 . . ?
C30 C25 H25 119.3 . . ?
C27 C26 C25 120.2(3) . . ?
C27 C26 H26 119.9 . . ?
C25 C26 H26 119.9 . . ?
C28 C27 C26 119.3(3) . . ?
C28 C27 H27 120.3 . . ?
C26 C27 H27 120.3 . . ?
C27 C28 C29 120.5(3) . . ?
C27 C28 H28 119.7 . . ?
C29 C28 H28 119.7 . . ?
C28 C29 C30 121.4(3) . . ?
C28 C29 H29 119.3 . . ?
C30 C29 H29 119.3 . . ?
C25 C30 C29 117.1(3) . . ?
C25 C30 C31 121.5(3) . . ?
C29 C30 C31 121.4(3) . . ?
C32 C31 C36 116.5(3) . . ?
C32 C31 C30 121.2(3) . . ?
C36 C31 C30 122.2(3) . . ?
C33 C32 C31 121.4(3) . . ?
C33 C32 H32 119.3 . . ?
C31 C32 H32 119.3 . . ?
C32 C33 C34 123.0(3) . . ?
C32 C33 H33 118.5 . . ?
C34 C33 H33 118.5 . . ?
C33 C34 C35 115.4(3) . . ?
C33 C34 C37 118.9(3) . . ?
C35 C34 C37 125.7(3) . . ?
C36 C35 C34 121.4(3) . . ?
C36 C35 H35 119.3 . . ?
C34 C35 H35 119.3 . . ?
C35 C36 C31 122.3(3) . . ?
C35 C36 H36 118.9 . . ?
C31 C36 H36 118.9 . . ?
C38 C37 C34 129.0(3) . . ?
C38 C37 H37 115.5 . . ?
C34 C37 H37 115.5 . . ?
O39 C38 O40 116.1(2) . . ?
O39 C38 C37 124.7(3) . . ?
O40 C38 C37 119.2(3) . . ?
C38 O39 Mg5 121.88(17) . . ?
C38 O39 Mg3 117.34(17) . . ?
Mg5 O39 Mg3 100.43(9) . . ?
C38 O40 Mg7 123.41(17) . . ?
C38 O40 Mg1 118.41(17) . . ?
Mg7 O40 Mg1 101.59(9) . . ?
C42 O41 C45 106.7(3) . . ?
C42 O41 Mg1 124.98(18) . . ?
C45 O41 Mg1 121.2(2) . . ?
O41 C42 C43 103.1(3) . . ?
O41 C42 H42A 111.1 . . ?
C43 C42 H42A 111.1 . . ?
O41 C42 H42B 111.1 . . ?
C43 C42 H42B 111.1 . . ?
H42A C42 H42B 109.1 . . ?
C42 C43 C44 102.8(3) . . ?
C42 C43 H43A 111.2 . . ?
C44 C43 H43A 111.2 . . ?
C42 C43 H43B 111.2 . . ?
C44 C43 H43B 111.2 . . ?
H43A C43 H43B 109.1 . . ?
C43 C44 C45 104.5(3) . . ?
C43 C44 H44A 110.9 . . ?
C45 C44 H44A 110.9 . . ?
C43 C44 H44B 110.9 . . ?
C45 C44 H44B 110.9 . . ?
H44A C44 H44B 108.9 . . ?
O41 C45 C44 106.5(3) . . ?
O41 C45 H45A 110.4 . . ?
C44 C45 H45A 110.4 . . ?
O41 C45 H45B 110.4 . . ?
C44 C45 H45B 110.4 . . ?
H45A C45 H45B 108.6 . . ?
C47A O46A C50A 110.7(3) . . ?
C47A O46A Mg1 127.4(4) . . ?
C50A O46A Mg1 120.5(3) . . ?
O46A C47A C48A 105.8(3) . . ?
O46A C47A H47A 110.6 . . ?
C48A C47A H47A 110.6 . . ?
O46A C47A H47B 110.6 . . ?
C48A C47A H47B 110.6 . . ?
H47A C47A H47B 108.7 . . ?
C47A C48A C49A 103.2(4) . . ?
C47A C48A H48A 111.1 . . ?
C49A C48A H48A 111.1 . . ?
C47A C48A H48B 111.1 . . ?
C49A C48A H48B 111.1 . . ?
H48A C48A H48B 109.1 . . ?
C50A C49A C48A 102.9(4) . . ?
C50A C49A H49A 111.2 . . ?
C48A C49A H49A 111.2 . . ?
C50A C49A H49B 111.2 . . ?
C48A C49A H49B 111.2 . . ?
H49A C49A H49B 109.1 . . ?
O46A C50A C49A 103.9(4) . . ?
O46A C50A H50A 111.0 . . ?
C49A C50A H50A 111.0 . . ?
O46A C50A H50B 111.0 . . ?
C49A C50A H50B 111.0 . . ?
H50A C50A H50B 109.0 . . ?
C50B O46B C47B 108.6(4) . . ?
C50B O46B Mg1 122.3(5) . . ?
C47B O46B Mg1 127.0(5) . . ?
O46B C47B C48B 104.2(5) . . ?
O46B C47B H47C 110.9 . . ?
C48B C47B H47C 110.9 . . ?
O46B C47B H47D 110.9 . . ?
C48B C47B H47D 110.9 . . ?
H47C C47B H47D 108.9 . . ?
C47B C48B C49B 101.9(5) . . ?
C47B C48B H48C 111.4 . . ?
C49B C48B H48C 111.4 . . ?
C47B C48B H48D 111.4 . . ?
C49B C48B H48D 111.4 . . ?
H48C C48B H48D 109.2 . . ?
C50B C49B C48B 103.4(5) . . ?
C50B C49B H49C 111.1 . . ?
C48B C49B H49C 111.1 . . ?
C50B C49B H49D 111.1 . . ?
C48B C49B H49D 111.1 . . ?
H49C C49B H49D 109.1 . . ?
O46B C50B C49B 106.9(4) . . ?
O46B C50B H50C 110.3 . . ?
C49B C50B H50C 110.3 . . ?
O46B C50B H50D 110.3 . . ?
C49B C50B H50D 110.3 . . ?
H50C C50B H50D 108.6 . . ?
C55 O51 C52 109.58(19) . . ?
C55 O51 Mg3 124.72(17) . . ?
C52 O51 Mg3 125.55(15) . . ?
O51 C52 C53 104.9(2) . . ?
O51 C52 H52A 110.8 . . ?
C53 C52 H52A 110.8 . . ?
O51 C52 H52B 110.8 . . ?
C53 C52 H52B 110.8 . . ?
H52A C52 H52B 108.8 . . ?
C52 C53 C54 101.9(2) . . ?
C52 C53 H53A 111.4 . . ?
C54 C53 H53A 111.4 . . ?
C52 C53 H53B 111.4 . . ?
C54 C53 H53B 111.4 . . ?
H53A C53 H53B 109.3 . . ?
C53 C54 C55 102.0(2) . . ?
C53 C54 H54A 111.4 . . ?
C55 C54 H54A 111.4 . . ?
C53 C54 H54B 111.4 . . ?
C55 C54 H54B 111.4 . . ?
H54A C54 H54B 109.2 . . ?
O51 C55 C54 104.8(2) . . ?
O51 C55 H55A 110.8 . . ?
C54 C55 H55A 110.8 . . ?
O51 C55 H55B 110.8 . . ?
C54 C55 H55B 110.8 . . ?
H55A C55 H55B 108.9 . . ?
C57 O56 C60 108.3(2) . . ?
C57 O56 Mg3 128.13(18) . . ?
C60 O56 Mg3 123.53(18) . . ?
O56 C57 C58 106.7(3) . . ?
O56 C57 H57A 110.4 . . ?
C58 C57 H57A 110.4 . . ?
O56 C57 H57B 110.4 . . ?
C58 C57 H57B 110.4 . . ?
H57A C57 H57B 108.6 . . ?
C59 C58 C57 105.2(3) . . ?
C59 C58 H58A 110.7 . . ?
C57 C58 H58A 110.7 . . ?
C59 C58 H58B 110.7 . . ?
C57 C58 H58B 110.7 . . ?
H58A C58 H58B 108.8 . . ?
C60 C59 C58 103.6(3) . . ?
C60 C59 H59A 111.0 . . ?
C58 C59 H59A 111.0 . . ?
C60 C59 H59B 111.0 . . ?
C58 C59 H59B 111.0 . . ?
H59A C59 H59B 109.0 . . ?
O56 C60 C59 104.7(3) . . ?
O56 C60 H60A 110.8 . . ?
C59 C60 H60A 110.8 . . ?
O56 C60 H60B 110.8 . . ?
C59 C60 H60B 110.8 . . ?
H60A C60 H60B 108.9 . . ?
C65 O61 C62 109.6(3) . . ?
C65 O61 Mg5 126.4(2) . . ?
C62 O61 Mg5 123.9(2) . . ?
O61 C62 C63 107.4(4) . . ?
O61 C62 H62A 110.2 . . ?
C63 C62 H62A 110.2 . . ?
O61 C62 H62B 110.2 . . ?
C63 C62 H62B 110.2 . . ?
H62A C62 H62B 108.5 . . ?
C62 C63 C64 102.4(4) . . ?
C62 C63 H63A 111.3 . . ?
C64 C63 H63A 111.3 . . ?
C62 C63 H63B 111.3 . . ?
C64 C63 H63B 111.3 . . ?
H63A C63 H63B 109.2 . . ?
C63 C64 C65 105.3(3) . . ?
C63 C64 H64A 110.7 . . ?
C65 C64 H64A 110.7 . . ?
C63 C64 H64B 110.7 . . ?
C65 C64 H64B 110.7 . . ?
H64A C64 H64B 108.8 . . ?
O61 C65 C64 104.7(3) . . ?
O61 C65 H65A 110.8 . . ?
C64 C65 H65A 110.8 . . ?
O61 C65 H65B 110.8 . . ?
C64 C65 H65B 110.8 . . ?
H65A C65 H65B 108.9 . . ?
C70A O66A C67A 107.4(5) . . ?
C70A O66A Mg5 126.0(2) . . ?
C67A O66A Mg5 125.2(3) . . ?
O66A C67A C68A 105.4(4) . . ?
O66A C67A H67A 110.7 . . ?
C68A C67A H67A 110.7 . . ?
O66A C67A H67B 110.7 . . ?
C68A C67A H67B 110.7 . . ?
H67A C67A H67B 108.8 . . ?
C69A C68A C67A 105.0(4) . . ?
C69A C68A H68A 110.7 . . ?
C67A C68A H68A 110.7 . . ?
C69A C68A H68B 110.7 . . ?
C67A C68A H68B 110.7 . . ?
H68A C68A H68B 108.8 . . ?
C68A C69A C70A 104.4(4) . . ?
C68A C69A H69A 110.9 . . ?
C70A C69A H69A 110.9 . . ?
C68A C69A H69B 110.9 . . ?
C70A C69A H69B 110.9 . . ?
H69A C69A H69B 108.9 . . ?
O66A C70A C69A 101.8(4) . . ?
O66A C70A H70A 111.4 . . ?
C69A C70A H70A 111.4 . . ?
O66A C70A H70B 111.4 . . ?
C69A C70A H70B 111.4 . . ?
H70A C70A H70B 109.3 . . ?
C68B C67B H67C 110.4 . . ?
C68B C67B H67D 110.4 . . ?
H67C C67B H67D 108.6 . . ?
C69B C68B C67B 103.4(5) . . ?
C69B C68B H68C 111.1 . . ?
C67B C68B H68C 111.1 . . ?
C69B C68B H68D 111.1 . . ?
C67B C68B H68D 111.1 . . ?
H68C C68B H68D 109.0 . . ?
C70B C69B C68B 101.6(5) . . ?
C70B C69B H69C 111.4 . . ?
C68B C69B H69C 111.4 . . ?
C70B C69B H69D 111.4 . . ?
C68B C69B H69D 111.4 . . ?
H69C C69B H69D 109.3 . . ?
C69B C70B H70C 111.0 . . ?
C69B C70B H70D 111.0 . . ?
H70C C70B H70D 109.0 . . ?
C75A O71A C72A 110.1(3) . . ?
C75A O71A Mg7 127.8(3) . . ?
C72A O71A Mg7 120.0(2) . . ?
O71A C72A C73A 106.3(3) . . ?
O71A C72A H72A 110.5 . . ?
C73A C72A H72A 110.5 . . ?
O71A C72A H72B 110.5 . . ?
C73A C72A H72B 110.5 . . ?
H72A C72A H72B 108.7 . . ?
C72A C73A C74A 105.8(4) . . ?
C72A C73A H73A 110.6 . . ?
C74A C73A H73A 110.6 . . ?
C72A C73A H73B 110.6 . . ?
C74A C73A H73B 110.6 . . ?
H73A C73A H73B 108.7 . . ?
C75A C74A C73A 103.5(4) . . ?
C75A C74A H74A 111.1 . . ?
C73A C74A H74A 111.1 . . ?
C75A C74A H74B 111.1 . . ?
C73A C74A H74B 111.1 . . ?
H74A C74A H74B 109.0 . . ?
O71A C75A C74A 105.2(4) . . ?
O71A C75A H75A 110.7 . . ?
C74A C75A H75A 110.7 . . ?
O71A C75A H75B 110.7 . . ?
C74A C75A H75B 110.7 . . ?
H75A C75A H75B 108.8 . . ?
C73B C72B H72C 110.4 . . ?
C73B C72B H72D 110.4 . . ?
H72C C72B H72D 108.6 . . ?
C72B C73B C74B 105.1(4) . . ?
C72B C73B H73C 110.7 . . ?
C74B C73B H73C 110.7 . . ?
C72B C73B H73D 110.7 . . ?
C74B C73B H73D 110.7 . . ?
H73C C73B H73D 108.8 . . ?
C75B C74B C73B 101.5(5) . . ?
C75B C74B H74C 111.5 . . ?
C73B C74B H74C 111.5 . . ?
C75B C74B H74D 111.5 . . ?
C73B C74B H74D 111.5 . . ?
H74C C74B H74D 109.3 . . ?
C74B C75B H75C 110.8 . . ?
C74B C75B H75D 110.8 . . ?
H75C C75B H75D 108.9 . . ?
C80 O76 C77 109.6(2) . . ?
C80 O76 Mg7 128.2(2) . . ?
C77 O76 Mg7 121.71(18) . . ?
O76 C77 C78 105.4(3) . . ?
O76 C77 H77A 110.7 . . ?
C78 C77 H77A 110.7 . . ?
O76 C77 H77B 110.7 . . ?
C78 C77 H77B 110.7 . . ?
H77A C77 H77B 108.8 . . ?
C79 C78 C77 103.2(3) . . ?
C79 C78 H78A 111.1 . . ?
C77 C78 H78A 111.1 . . ?
C79 C78 H78B 111.1 . . ?
C77 C78 H78B 111.1 . . ?
H78A C78 H78B 109.1 . . ?
C78 C79 C80 104.0(3) . . ?
C78 C79 H79A 111.0 . . ?
C80 C79 H79A 111.0 . . ?
C78 C79 H79B 111.0 . . ?
C80 C79 H79B 111.0 . . ?
H79A C79 H79B 109.0 . . ?
O76 C80 C79 105.6(3) . . ?
O76 C80 H80A 110.6 . . ?
C79 C80 H80A 110.6 . . ?
O76 C80 H80B 110.6 . . ?
C79 C80 H80B 110.6 . . ?
H80A C80 H80B 108.8 . . ?
C82A O81A C85A 103.9(4) . . ?
O81A C82A C83A 103.8(4) . . ?
O81A C82A H82A 111.0 . . ?
C83A C82A H82A 111.0 . . ?
O81A C82A H82B 111.0 . . ?
C83A C82A H82B 111.0 . . ?
H82A C82A H82B 109.0 . . ?
C84A C83A C82A 104.5(4) . . ?
C84A C83A H83A 110.8 . . ?
C82A C83A H83A 110.8 . . ?
C84A C83A H83B 110.8 . . ?
C82A C83A H83B 110.8 . . ?
H83A C83A H83B 108.9 . . ?
C83A C84A C85A 105.5(4) . . ?
C83A C84A H84A 110.6 . . ?
C85A C84A H84A 110.6 . . ?
C83A C84A H84B 110.6 . . ?
C85A C84A H84B 110.6 . . ?
H84A C84A H84B 108.8 . . ?
O81A C85A C84A 104.2(4) . . ?
O81A C85A H85A 110.9 . . ?
C84A C85A H85A 110.9 . . ?
O81A C85A H85B 110.9 . . ?
C84A C85A H85B 110.9 . . ?
H85A C85A H85B 108.9 . . ?
C85B O81B C82B 108.1(5) . . ?
O81B C82B C83B 106.5(5) . . ?
O81B C82B H82C 110.4 . . ?
C83B C82B H82C 110.4 . . ?
O81B C82B H82D 110.4 . . ?
C83B C82B H82D 110.4 . . ?
H82C C82B H82D 108.6 . . ?
C82B C83B C84B 103.6(6) . . ?
C82B C83B H83C 111.0 . . ?
C84B C83B H83C 111.0 . . ?
C82B C83B H83D 111.0 . . ?
C84B C83B H83D 111.0 . . ?
H83C C83B H83D 109.0 . . ?
C83B C84B C85B 101.3(6) . . ?
C83B C84B H84C 111.5 . . ?
C85B C84B H84C 111.5 . . ?
C83B C84B H84D 111.5 . . ?
C85B C84B H84D 111.5 . . ?
H84C C84B H84D 109.3 . . ?
O81B C85B C84B 104.8(5) . . ?
O81B C85B H85C 110.8 . . ?
C84B C85B H85C 110.8 . . ?
O81B C85B H85D 110.8 . . ?
C84B C85B H85D 110.8 . . ?
H85C C85B H85D 108.9 . . ?
C85C O81C C82C 107.7(6) . . ?
O81C C82C C83C 106.2(5) . . ?
O81C C82C H82E 110.5 . . ?
C83C C82C H82E 110.5 . . ?
O81C C82C H82F 110.5 . . ?
C83C C82C H82F 110.5 . . ?
H82E C82C H82F 108.7 . . ?
C84C C83C C82C 104.2(5) . . ?
C84C C83C H83E 110.9 . . ?
C82C C83C H83E 110.9 . . ?
C84C C83C H83F 110.9 . . ?
C82C C83C H83F 110.9 . . ?
H83E C83C H83F 108.9 . . ?
C85C C84C C83C 101.9(6) . . ?
C85C C84C H84E 111.4 . . ?
C83C C84C H84E 111.4 . . ?
C85C C84C H84F 111.4 . . ?
C83C C84C H84F 111.4 . . ?
H84E C84C H84F 109.2 . . ?
O81C C85C C84C 102.5(6) . . ?
O81C C85C H85E 111.3 . . ?
C84C C85C H85E 111.3 . . ?
O81C C85C H85F 111.3 . . ?
C84C C85C H85F 111.3 . . ?
H85E C85C H85F 109.2 . . ?

loop_
_geom_bond_atom_site_label_1
_geom_bond_atom_site_label_2
_geom_bond_distance
_geom_bond_site_symmetry_2
_geom_bond_publ_flag
Mg1 O40 2.058(2) . ?
Mg1 O46A 2.083(3) . ?
Mg1 O23 2.086(2) . ?
Mg1 O46B 2.106(5) . ?
Mg1 O41 2.131(2) . ?
Mg1 Cl2 2.4539(12) . ?
Mg1 Cl8 2.4901(12) . ?
Mg1 Mg7 3.1848(15) . ?
Mg1 Mg3 3.1925(16) . ?
Cl2 Mg3 2.4468(13) . ?
Mg3 O23 2.077(2) . ?
Mg3 O39 2.100(2) . ?
Mg3 O51 2.122(2) . ?
Mg3 O56 2.132(2) . ?
Mg3 Cl4 2.4752(13) . ?
Mg3 Mg5 3.1995(15) . ?
Cl4 Mg5 2.4768(13) . ?
Mg5 O39 2.064(2) . ?
Mg5 O24 2.072(2) . ?
Mg5 O66A 2.131(2) . ?
Mg5 O61 2.136(2) . ?
Mg5 Cl6 2.4856(13) . ?
Mg5 Mg7 3.1963(16) . ?
Cl6 Mg7 2.4832(14) . ?
Mg7 O40 2.052(2) . ?
Mg7 O24 2.065(2) . ?
Mg7 O76 2.134(2) . ?
Mg7 O71A 2.173(2) . ?
Mg7 Cl8 2.4566(14) . ?
C9 C10 1.382(6) . ?
C9 C14 1.386(5) . ?
C9 H9 0.9500 . ?
C10 C11 1.374(6) . ?
C10 H10 0.9500 . ?
C11 C12 1.369(5) . ?
C11 H11 0.9500 . ?
C12 C13 1.394(4) . ?
C12 H12 0.9500 . ?
C13 C14 1.388(4) . ?
C13 H13 0.9500 . ?
C14 C15 1.484(4) . ?
C15 C20 1.390(4) . ?
C15 C16 1.396(4) . ?
C16 C17 1.381(4) . ?
C16 H16 0.9500 . ?
C17 C18 1.417(4) . ?
C17 H17 0.9500 . ?
C18 C19 1.405(4) . ?
C18 C21 1.445(4) . ?
C19 C20 1.383(4) . ?
C19 H19 0.9500 . ?
C20 H20 0.9500 . ?
C21 C22 1.370(4) . ?
C21 H21 0.9500 . ?
C22 O23 1.331(3) . ?
C22 O24 1.333(4) . ?
C25 C26 1.387(5) . ?
C25 C30 1.394(5) . ?
C25 H25 0.9500 . ?
C26 C27 1.383(5) . ?
C26 H26 0.9500 . ?
C27 C28 1.377(5) . ?
C27 H27 0.9500 . ?
C28 C29 1.380(5) . ?
C28 H28 0.9500 . ?
C29 C30 1.400(4) . ?
C29 H29 0.9500 . ?
C30 C31 1.479(4) . ?
C31 C32 1.395(4) . ?
C31 C36 1.401(4) . ?
C32 C33 1.378(4) . ?
C32 H32 0.9500 . ?
C33 C34 1.409(4) . ?
C33 H33 0.9500 . ?
C34 C35 1.410(4) . ?
C34 C37 1.443(4) . ?
C35 C36 1.389(4) . ?
C35 H35 0.9500 . ?
C36 H36 0.9500 . ?
C37 C38 1.362(4) . ?
C37 H37 0.9500 . ?
C38 O39 1.330(3) . ?
C38 O40 1.346(3) . ?
O41 C42 1.438(4) . ?
O41 C45 1.445(4) . ?
C42 C43 1.507(5) . ?
C42 H42A 0.9900 . ?
C42 H42B 0.9900 . ?
C43 C44 1.515(7) . ?
C43 H43A 0.9900 . ?
C43 H43B 0.9900 . ?
C44 C45 1.517(6) . ?
C44 H44A 0.9900 . ?
C44 H44B 0.9900 . ?
C45 H45A 0.9900 . ?
C45 H45B 0.9900 . ?
O46A C47A 1.446(4) . ?
O46A C50A 1.448(4) . ?
C47A C48A 1.512(5) . ?
C47A H47A 0.9900 . ?
C47A H47B 0.9900 . ?
C48A C49A 1.519(5) . ?
C48A H48A 0.9900 . ?
C48A H48B 0.9900 . ?
C49A C50A 1.515(4) . ?
C49A H49A 0.9900 . ?
C49A H49B 0.9900 . ?
C50A H50A 0.9900 . ?
C50A H50B 0.9900 . ?
O46B C50B 1.453(5) . ?
O46B C47B 1.462(5) . ?
C47B C48B 1.519(5) . ?
C47B H47C 0.9900 . ?
C47B H47D 0.9900 . ?
C48B C49B 1.520(5) . ?
C48B H48C 0.9900 . ?
C48B H48D 0.9900 . ?
C49B C50B 1.510(5) . ?
C49B H49C 0.9900 . ?
C49B H49D 0.9900 . ?
C50B H50C 0.9900 . ?
C50B H50D 0.9900 . ?
O51 C55 1.452(3) . ?
O51 C52 1.463(3) . ?
C52 C53 1.515(3) . ?
C52 H52A 0.9900 . ?
C52 H52B 0.9900 . ?
C53 C54 1.518(4) . ?
C53 H53A 0.9900 . ?
C53 H53B 0.9900 . ?
C54 C55 1.521(4) . ?
C54 H54A 0.9900 . ?
C54 H54B 0.9900 . ?
C55 H55A 0.9900 . ?
C55 H55B 0.9900 . ?
O56 C57 1.443(4) . ?
O56 C60 1.446(4) . ?
C57 C58 1.528(5) . ?
C57 H57A 0.9900 . ?
C57 H57B 0.9900 . ?
C58 C59 1.527(5) . ?
C58 H58A 0.9900 . ?
C58 H58B 0.9900 . ?
C59 C60 1.514(5) . ?
C59 H59A 0.9900 . ?
C59 H59B 0.9900 . ?
C60 H60A 0.9900 . ?
C60 H60B 0.9900 . ?
O61 C65 1.429(4) . ?
O61 C62 1.449(5) . ?
C62 C63 1.460(6) . ?
C62 H62A 0.9900 . ?
C62 H62B 0.9900 . ?
C63 C64 1.501(7) . ?
C63 H63A 0.9900 . ?
C63 H63B 0.9900 . ?
C64 C65 1.506(5) . ?
C64 H64A 0.9900 . ?
C64 H64B 0.9900 . ?
C65 H65A 0.9900 . ?
C65 H65B 0.9900 . ?
O66A C70A 1.451(4) . ?
O66A C67A 1.454(4) . ?
C67A C68A 1.521(5) . ?
C67A H67A 0.9900 . ?
C67A H67B 0.9900 . ?
C68A C69A 1.513(5) . ?
C68A H68A 0.9900 . ?
C68A H68B 0.9900 . ?
C69A C70A 1.516(5) . ?
C69A H69A 0.9900 . ?
C69A H69B 0.9900 . ?
C70A H70A 0.9900 . ?
C70A H70B 0.9900 . ?
C67B C68B 1.520(5) . ?
C67B H67C 0.9900 . ?
C67B H67D 0.9900 . ?
C68B C69B 1.520(5) . ?
C68B H68C 0.9900 . ?
C68B H68D 0.9900 . ?
C69B C70B 1.518(5) . ?
C69B H69C 0.9900 . ?
C69B H69D 0.9900 . ?
C70B H70C 0.9900 . ?
C70B H70D 0.9900 . ?
O71A C75A 1.448(4) . ?
O71A C72A 1.453(4) . ?
C72A C73A 1.498(5) . ?
C72A H72A 0.9900 . ?
C72A H72B 0.9900 . ?
C73A C74A 1.516(5) . ?
C73A H73A 0.9900 . ?
C73A H73B 0.9900 . ?
C74A C75A 1.509(5) . ?
C74A H74A 0.9900 . ?
C74A H74B 0.9900 . ?
C75A H75A 0.9900 . ?
C75A H75B 0.9900 . ?
C72B C73B 1.502(5) . ?
C72B H72C 0.9900 . ?
C72B H72D 0.9900 . ?
C73B C74B 1.522(5) . ?
C73B H73C 0.9900 . ?
C73B H73D 0.9900 . ?
C74B C75B 1.517(5) . ?
C74B H74C 0.9900 . ?
C74B H74D 0.9900 . ?
C75B H75C 0.9900 . ?
C75B H75D 0.9900 . ?
O76 C80 1.448(4) . ?
O76 C77 1.453(4) . ?
C77 C78 1.502(5) . ?
C77 H77A 0.9900 . ?
C77 H77B 0.9900 . ?
C78 C79 1.495(6) . ?
C78 H78A 0.9900 . ?
C78 H78B 0.9900 . ?
C79 C80 1.518(6) . ?
C79 H79A 0.9900 . ?
C79 H79B 0.9900 . ?
C80 H80A 0.9900 . ?
C80 H80B 0.9900 . ?
O81A C82A 1.458(4) . ?
O81A C85A 1.463(5) . ?
C82A C83A 1.518(5) . ?
C82A H82A 0.9900 . ?
C82A H82B 0.9900 . ?
C83A C84A 1.509(5) . ?
C83A H83A 0.9900 . ?
C83A H83B 0.9900 . ?
C84A C85A 1.524(5) . ?
C84A H84A 0.9900 . ?
C84A H84B 0.9900 . ?
C85A H85A 0.9900 . ?
C85A H85B 0.9900 . ?
O81B C85B 1.457(5) . ?
O81B C82B 1.460(5) . ?
C82B C83B 1.514(5) . ?
C82B H82C 0.9900 . ?
C82B H82D 0.9900 . ?
C83B C84B 1.515(5) . ?
C83B H83C 0.9900 . ?
C83B H83D 0.9900 . ?
C84B C85B 1.517(5) . ?
C84B H84C 0.9900 . ?
C84B H84D 0.9900 . ?
C85B H85C 0.9900 . ?
C85B H85D 0.9900 . ?
O81C C85C 1.452(5) . ?
O81C C82C 1.455(5) . ?
C82C C83C 1.519(5) . ?
C82C H82E 0.9900 . ?
C82C H82F 0.9900 . ?
C83C C84C 1.517(5) . ?
C83C H83E 0.9900 . ?
C83C H83F 0.9900 . ?
C84C C85C 1.516(5) . ?
C84C H84E 0.9900 . ?
C84C H84F 0.9900 . ?
C85C H85E 0.9900 . ?
C85C H85F 0.9900 . ?

loop_
_geom_torsion_atom_site_label_1
_geom_torsion_atom_site_label_2
_geom_torsion_atom_site_label_3
_geom_torsion_atom_site_label_4
_geom_torsion
_geom_torsion_site_symmetry_1
_geom_torsion_site_symmetry_2
_geom_torsion_site_symmetry_3
_geom_torsion_site_symmetry_4
_geom_torsion_publ_flag
O40 Mg1 Cl2 Mg3 66.99(7) . . . . ?
O46A Mg1 Cl2 Mg3 -111.8(2) . . . . ?
O23 Mg1 Cl2 Mg3 -21.90(7) . . . . ?
O46B Mg1 Cl2 Mg3 -119.9(3) . . . . ?
O41 Mg1 Cl2 Mg3 159.55(7) . . . . ?
Cl8 Mg1 Cl2 Mg3 -27(5) . . . . ?
Mg7 Mg1 Cl2 Mg3 45.13(6) . . . . ?
Mg1 Cl2 Mg3 O23 21.97(6) . . . . ?
Mg1 Cl2 Mg3 O39 -67.36(7) . . . . ?
Mg1 Cl2 Mg3 O51 -163.12(7) . . . . ?
Mg1 Cl2 Mg3 O56 110.70(7) . . . . ?
Mg1 Cl2 Mg3 Cl4 -32(3) . . . . ?
Mg1 Cl2 Mg3 Mg5 -43.88(6) . . . . ?
O40 Mg1 Mg3 O23 105.08(11) . . . . ?
O46A Mg1 Mg3 O23 -70.0(3) . . . . ?
O46B Mg1 Mg3 O23 -73.7(4) . . . . ?
O41 Mg1 Mg3 O23 -174.79(14) . . . . ?
Cl2 Mg1 Mg3 O23 -144.62(10) . . . . ?
Cl8 Mg1 Mg3 O23 34.94(10) . . . . ?
Mg7 Mg1 Mg3 O23 68.09(9) . . . . ?
O40 Mg1 Mg3 O39 -0.62(8) . . . . ?
O46A Mg1 Mg3 O39 -175.7(3) . . . . ?
O23 Mg1 Mg3 O39 -105.70(11) . . . . ?
O46B Mg1 Mg3 O39 -179.4(4) . . . . ?
O41 Mg1 Mg3 O39 79.52(11) . . . . ?
Cl2 Mg1 Mg3 O39 109.68(7) . . . . ?
Cl8 Mg1 Mg3 O39 -70.75(8) . . . . ?
Mg7 Mg1 Mg3 O39 -37.61(6) . . . . ?
O40 Mg1 Mg3 O51 -86.31(12) . . . . ?
O46A Mg1 Mg3 O51 98.6(3) . . . . ?
O23 Mg1 Mg3 O51 168.61(14) . . . . ?
O46B Mg1 Mg3 O51 94.9(4) . . . . ?
O41 Mg1 Mg3 O51 -6.17(15) . . . . ?
Cl2 Mg1 Mg3 O51 23.99(10) . . . . ?
Cl8 Mg1 Mg3 O51 -156.44(10) . . . . ?
Mg7 Mg1 Mg3 O51 -123.30(10) . . . . ?
O40 Mg1 Mg3 O56 171.87(9) . . . . ?
O46A Mg1 Mg3 O56 -3.2(3) . . . . ?
O23 Mg1 Mg3 O56 66.79(11) . . . . ?
O46B Mg1 Mg3 O56 -6.9(4) . . . . ?
O41 Mg1 Mg3 O56 -108.00(11) . . . . ?
Cl2 Mg1 Mg3 O56 -77.83(7) . . . . ?
Cl8 Mg1 Mg3 O56 101.73(8) . . . . ?
Mg7 Mg1 Mg3 O56 134.88(7) . . . . ?
O40 Mg1 Mg3 Cl2 -110.30(7) . . . . ?
O46A Mg1 Mg3 Cl2 74.6(3) . . . . ?
O23 Mg1 Mg3 Cl2 144.62(10) . . . . ?
O46B Mg1 Mg3 Cl2 70.9(4) . . . . ?
O41 Mg1 Mg3 Cl2 -30.16(10) . . . . ?
Cl8 Mg1 Mg3 Cl2 179.57(7) . . . . ?
Mg7 Mg1 Mg3 Cl2 -147.29(5) . . . . ?
O40 Mg1 Mg3 Cl4 68.96(8) . . . . ?
O46A Mg1 Mg3 Cl4 -106.1(3) . . . . ?
O23 Mg1 Mg3 Cl4 -36.11(10) . . . . ?
O46B Mg1 Mg3 Cl4 -109.8(4) . . . . ?
O41 Mg1 Mg3 Cl4 149.10(10) . . . . ?
Cl2 Mg1 Mg3 Cl4 179.26(7) . . . . ?
Cl8 Mg1 Mg3 Cl4 -1.17(9) . . . . ?
Mg7 Mg1 Mg3 Cl4 31.98(6) . . . . ?
O40 Mg1 Mg3 Mg5 37.20(6) . . . . ?
O46A Mg1 Mg3 Mg5 -137.9(3) . . . . ?
O23 Mg1 Mg3 Mg5 -67.87(9) . . . . ?
O46B Mg1 Mg3 Mg5 -141.6(4) . . . . ?
O41 Mg1 Mg3 Mg5 117.34(10) . . . . ?
Cl2 Mg1 Mg3 Mg5 147.50(4) . . . . ?
Cl8 Mg1 Mg3 Mg5 -32.93(6) . . . . ?
Mg7 Mg1 Mg3 Mg5 0.22(3) . . . . ?
O23 Mg3 Cl4 Mg5 -65.94(7) . . . . ?
O39 Mg3 Cl4 Mg5 23.38(6) . . . . ?
O51 Mg3 Cl4 Mg5 119.03(7) . . . . ?
O56 Mg3 Cl4 Mg5 -154.77(7) . . . . ?
Cl2 Mg3 Cl4 Mg5 -12(3) . . . . ?
Mg1 Mg3 Cl4 Mg5 -43.58(6) . . . . ?
Mg3 Cl4 Mg5 O39 -23.77(6) . . . . ?
Mg3 Cl4 Mg5 O24 67.88(7) . . . . ?
Mg3 Cl4 Mg5 O66A 159.63(7) . . . . ?
Mg3 Cl4 Mg5 O61 -117.55(8) . . . . ?
Mg3 Cl4 Mg5 Cl6 -73.4(19) . . . . ?
Mg3 Cl4 Mg5 Mg7 44.22(6) . . . . ?
O23 Mg3 Mg5 O39 -108.45(11) . . . . ?
O51 Mg3 Mg5 O39 69.00(11) . . . . ?
O56 Mg3 Mg5 O39 176.95(13) . . . . ?
Cl2 Mg3 Mg5 O39 -38.67(10) . . . . ?
Cl4 Mg3 Mg5 O39 141.61(10) . . . . ?
Mg1 Mg3 Mg5 O39 -70.45(9) . . . . ?
O23 Mg3 Mg5 O24 -0.51(9) . . . . ?
O39 Mg3 Mg5 O24 107.94(11) . . . . ?
O51 Mg3 Mg5 O24 176.94(9) . . . . ?
O56 Mg3 Mg5 O24 -75.11(12) . . . . ?
Cl2 Mg3 Mg5 O24 69.27(8) . . . . ?
Cl4 Mg3 Mg5 O24 -110.45(7) . . . . ?
Mg1 Mg3 Mg5 O24 37.50(7) . . . . ?
O23 Mg3 Mg5 O66A 80.09(12) . . . . ?
O39 Mg3 Mg5 O66A -171.47(14) . . . . ?
O51 Mg3 Mg5 O66A -102.47(13) . . . . ?
O56 Mg3 Mg5 O66A 5.48(16) . . . . ?
Cl2 Mg3 Mg5 O66A 149.86(11) . . . . ?
Cl4 Mg3 Mg5 O66A -29.86(11) . . . . ?
Mg1 Mg3 Mg5 O66A 118.09(11) . . . . ?
O23 Mg3 Mg5 O61 -179.06(9) . . . . ?
O39 Mg3 Mg5 O61 -70.61(11) . . . . ?
O51 Mg3 Mg5 O61 -1.61(10) . . . . ?
O56 Mg3 Mg5 O61 106.34(12) . . . . ?
Cl2 Mg3 Mg5 O61 -109.28(8) . . . . ?
Cl4 Mg3 Mg5 O61 71.00(8) . . . . ?
Mg1 Mg3 Mg5 O61 -141.06(7) . . . . ?
O23 Mg3 Mg5 Cl4 109.94(7) . . . . ?
O39 Mg3 Mg5 Cl4 -141.61(10) . . . . ?
O51 Mg3 Mg5 Cl4 -72.61(7) . . . . ?
O56 Mg3 Mg5 Cl4 35.34(10) . . . . ?
Cl2 Mg3 Mg5 Cl4 179.72(7) . . . . ?
Mg1 Mg3 Mg5 Cl4 147.94(4) . . . . ?
O23 Mg3 Mg5 Cl6 -72.09(8) . . . . ?
O39 Mg3 Mg5 Cl6 36.36(10) . . . . ?
O51 Mg3 Mg5 Cl6 105.36(8) . . . . ?
O56 Mg3 Mg5 Cl6 -146.70(10) . . . . ?
Cl2 Mg3 Mg5 Cl6 -2.31(9) . . . . ?
Cl4 Mg3 Mg5 Cl6 177.96(7) . . . . ?
Mg1 Mg3 Mg5 Cl6 -34.09(6) . . . . ?
O23 Mg3 Mg5 Mg7 -38.22(7) . . . . ?
O39 Mg3 Mg5 Mg7 70.23(9) . . . . ?
O51 Mg3 Mg5 Mg7 139.23(7) . . . . ?
O56 Mg3 Mg5 Mg7 -112.82(10) . . . . ?
Cl2 Mg3 Mg5 Mg7 31.56(6) . . . . ?
Cl4 Mg3 Mg5 Mg7 -148.16(5) . . . . ?
Mg1 Mg3 Mg5 Mg7 -0.22(3) . . . . ?
O39 Mg5 Cl6 Mg7 69.34(7) . . . . ?
O24 Mg5 Cl6 Mg7 -22.57(7) . . . . ?
O66A Mg5 Cl6 Mg7 -114.20(7) . . . . ?
O61 Mg5 Cl6 Mg7 163.00(7) . . . . ?
Cl4 Mg5 Cl6 Mg7 118.9(19) . . . . ?
Mg3 Mg5 Cl6 Mg7 46.75(6) . . . . ?
Mg5 Cl6 Mg7 O40 -67.30(7) . . . . ?
Mg5 Cl6 Mg7 O24 22.63(6) . . . . ?
Mg5 Cl6 Mg7 O76 -157.47(7) . . . . ?
Mg5 Cl6 Mg7 O71A 118.47(8) . . . . ?
Mg5 Cl6 Mg7 Cl8 -23(5) . . . . ?
Mg5 Cl6 Mg7 Mg1 -45.77(6) . . . . ?
O46A Mg1 Mg7 O40 -178.0(2) . . . . ?
O23 Mg1 Mg7 O40 105.97(11) . . . . ?
O46B Mg1 Mg7 O40 -165.8(3) . . . . ?
O41 Mg1 Mg7 O40 -71.09(11) . . . . ?
Cl2 Mg1 Mg7 O40 35.88(10) . . . . ?
Cl8 Mg1 Mg7 O40 -145.02(10) . . . . ?
Mg3 Mg1 Mg7 O40 68.36(9) . . . . ?
O40 Mg1 Mg7 O24 -106.54(11) . . . . ?
O46A Mg1 Mg7 O24 75.5(2) . . . . ?
O23 Mg1 Mg7 O24 -0.57(8) . . . . ?
O46B Mg1 Mg7 O24 87.6(3) . . . . ?
O41 Mg1 Mg7 O24 -177.63(9) . . . . ?
Cl2 Mg1 Mg7 O24 -70.66(8) . . . . ?
Cl8 Mg1 Mg7 O24 108.44(7) . . . . ?
Mg3 Mg1 Mg7 O24 -38.18(7) . . . . ?
O40 Mg1 Mg7 O76 67.09(11) . . . . ?
O46A Mg1 Mg7 O76 -110.9(2) . . . . ?
O23 Mg1 Mg7 O76 173.06(9) . . . . ?
O46B Mg1 Mg7 O76 -98.7(3) . . . . ?
O41 Mg1 Mg7 O76 -4.00(10) . . . . ?
Cl2 Mg1 Mg7 O76 102.97(9) . . . . ?
Cl8 Mg1 Mg7 O76 -77.93(8) . . . . ?
Mg3 Mg1 Mg7 O76 135.45(7) . . . . ?
O40 Mg1 Mg7 O71A 167.93(15) . . . . ?
O46A Mg1 Mg7 O71A -10.1(3) . . . . ?
O23 Mg1 Mg7 O71A -86.09(13) . . . . ?
O46B Mg1 Mg7 O71A 2.1(4) . . . . ?
O41 Mg1 Mg7 O71A 96.84(13) . . . . ?
Cl2 Mg1 Mg7 O71A -156.18(11) . . . . ?
Cl8 Mg1 Mg7 O71A 22.91(11) . . . . ?
Mg3 Mg1 Mg7 O71A -123.70(11) . . . . ?
O40 Mg1 Mg7 Cl8 145.02(10) . . . . ?
O46A Mg1 Mg7 Cl8 -33.0(2) . . . . ?
O23 Mg1 Mg7 Cl8 -109.01(7) . . . . ?
O46B Mg1 Mg7 Cl8 -20.8(3) . . . . ?
O41 Mg1 Mg7 Cl8 73.93(8) . . . . ?
Cl2 Mg1 Mg7 Cl8 -179.09(7) . . . . ?
Mg3 Mg1 Mg7 Cl8 -146.62(5) . . . . ?
O40 Mg1 Mg7 Cl6 -35.29(10) . . . . ?
O46A Mg1 Mg7 Cl6 146.7(2) . . . . ?
O23 Mg1 Mg7 Cl6 70.68(8) . . . . ?
O46B Mg1 Mg7 Cl6 158.9(3) . . . . ?
O41 Mg1 Mg7 Cl6 -106.38(9) . . . . ?
Cl2 Mg1 Mg7 Cl6 0.59(9) . . . . ?
Cl8 Mg1 Mg7 Cl6 179.69(7) . . . . ?
Mg3 Mg1 Mg7 Cl6 33.07(6) . . . . ?
O40 Mg1 Mg7 Mg5 -68.58(9) . . . . ?
O46A Mg1 Mg7 Mg5 113.4(2) . . . . ?
O23 Mg1 Mg7 Mg5 37.39(6) . . . . ?
O46B Mg1 Mg7 Mg5 125.6(3) . . . . ?
O41 Mg1 Mg7 Mg5 -139.67(7) . . . . ?
Cl2 Mg1 Mg7 Mg5 -32.70(6) . . . . ?
Cl8 Mg1 Mg7 Mg5 146.40(5) . . . . ?
Mg3 Mg1 Mg7 Mg5 -0.22(3) . . . . ?
O39 Mg5 Mg7 O40 1.27(8) . . . . ?
O24 Mg5 Mg7 O40 -108.18(11) . . . . ?
O66A Mg5 Mg7 O40 -176.53(9) . . . . ?
O61 Mg5 Mg7 O40 83.74(13) . . . . ?
Cl4 Mg5 Mg7 O40 -69.30(8) . . . . ?
Cl6 Mg5 Mg7 O40 108.81(7) . . . . ?
Mg3 Mg5 Mg7 O40 -37.15(6) . . . . ?
O39 Mg5 Mg7 O24 109.45(11) . . . . ?
O66A Mg5 Mg7 O24 -68.35(11) . . . . ?
O61 Mg5 Mg7 O24 -168.08(15) . . . . ?
Cl4 Mg5 Mg7 O24 38.88(10) . . . . ?
Cl6 Mg5 Mg7 O24 -143.01(10) . . . . ?
Mg3 Mg5 Mg7 O24 71.03(9) . . . . ?
O39 Mg5 Mg7 O76 -75.93(12) . . . . ?
O24 Mg5 Mg7 O76 174.63(14) . . . . ?
O66A Mg5 Mg7 O76 106.28(12) . . . . ?
O61 Mg5 Mg7 O76 6.55(16) . . . . ?
Cl4 Mg5 Mg7 O76 -146.49(10) . . . . ?
Cl6 Mg5 Mg7 O76 31.62(10) . . . . ?
Mg3 Mg5 Mg7 O76 -114.34(10) . . . . ?
O39 Mg5 Mg7 O71A -179.89(9) . . . . ?
O24 Mg5 Mg7 O71A 70.66(11) . . . . ?
O66A Mg5 Mg7 O71A 2.31(10) . . . . ?
O61 Mg5 Mg7 O71A -97.42(13) . . . . ?
Cl4 Mg5 Mg7 O71A 109.54(8) . . . . ?
Cl6 Mg5 Mg7 O71A -72.34(7) . . . . ?
Mg3 Mg5 Mg7 O71A 141.69(7) . . . . ?
O39 Mg5 Mg7 Cl8 72.13(8) . . . . ?
O24 Mg5 Mg7 Cl8 -37.32(10) . . . . ?
O66A Mg5 Mg7 Cl8 -105.67(8) . . . . ?
O61 Mg5 Mg7 Cl8 154.60(11) . . . . ?
Cl4 Mg5 Mg7 Cl8 1.56(9) . . . . ?
Cl6 Mg5 Mg7 Cl8 179.67(7) . . . . ?
Mg3 Mg5 Mg7 Cl8 33.71(6) . . . . ?
O39 Mg5 Mg7 Cl6 -107.55(7) . . . . ?
O24 Mg5 Mg7 Cl6 143.01(10) . . . . ?
O66A Mg5 Mg7 Cl6 74.66(7) . . . . ?
O61 Mg5 Mg7 Cl6 -25.07(11) . . . . ?
Cl4 Mg5 Mg7 Cl6 -178.11(6) . . . . ?
Mg3 Mg5 Mg7 Cl6 -145.96(4) . . . . ?
O39 Mg5 Mg7 Mg1 38.63(6) . . . . ?
O24 Mg5 Mg7 Mg1 -70.82(9) . . . . ?
O66A Mg5 Mg7 Mg1 -139.17(7) . . . . ?
O61 Mg5 Mg7 Mg1 121.11(11) . . . . ?
Cl4 Mg5 Mg7 Mg1 -31.93(6) . . . . ?
Cl6 Mg5 Mg7 Mg1 146.18(5) . . . . ?
Mg3 Mg5 Mg7 Mg1 0.22(3) . . . . ?
O40 Mg7 Cl8 Mg1 21.38(6) . . . . ?
O24 Mg7 Cl8 Mg1 -68.55(7) . . . . ?
O76 Mg7 Cl8 Mg1 111.49(7) . . . . ?
O71A Mg7 Cl8 Mg1 -164.45(8) . . . . ?
Cl6 Mg7 Cl8 Mg1 -22(5) . . . . ?
Mg5 Mg7 Cl8 Mg1 -45.76(6) . . . . ?
O40 Mg1 Cl8 Mg7 -21.35(7) . . . . ?
O46A Mg1 Cl8 Mg7 157.5(2) . . . . ?
O23 Mg1 Cl8 Mg7 67.62(7) . . . . ?
O46B Mg1 Cl8 Mg7 165.6(3) . . . . ?
O41 Mg1 Cl8 Mg7 -113.83(7) . . . . ?
Cl2 Mg1 Cl8 Mg7 73(5) . . . . ?
Mg3 Mg1 Cl8 Mg7 46.00(6) . . . . ?
C14 C9 C10 C11 1.3(9) . . . . ?
C9 C10 C11 C12 -0.6(9) . . . . ?
C10 C11 C12 C13 -0.1(6) . . . . ?
C11 C12 C13 C14 0.2(5) . . . . ?
C10 C9 C14 C13 -1.2(7) . . . . ?
C10 C9 C14 C15 179.8(5) . . . . ?
C12 C13 C14 C9 0.5(5) . . . . ?
C12 C13 C14 C15 179.5(3) . . . . ?
C9 C14 C15 C20 34.9(5) . . . . ?
C13 C14 C15 C20 -144.0(3) . . . . ?
C9 C14 C15 C16 -143.7(4) . . . . ?
C13 C14 C15 C16 37.3(5) . . . . ?
C20 C15 C16 C17 -2.1(5) . . . . ?
C14 C15 C16 C17 176.6(3) . . . . ?
C15 C16 C17 C18 1.2(5) . . . . ?
C16 C17 C18 C19 0.9(5) . . . . ?
C16 C17 C18 C21 -179.3(3) . . . . ?
C17 C18 C19 C20 -2.2(4) . . . . ?
C21 C18 C19 C20 178.1(3) . . . . ?
C18 C19 C20 C15 1.3(5) . . . . ?
C16 C15 C20 C19 0.9(5) . . . . ?
C14 C15 C20 C19 -177.8(3) . . . . ?
C19 C18 C21 C22 -170.8(3) . . . . ?
C17 C18 C21 C22 9.5(5) . . . . ?
C18 C21 C22 O23 -179.3(3) . . . . ?
C18 C21 C22 O24 2.3(5) . . . . ?
O24 C22 O23 Mg3 62.7(3) . . . . ?
C21 C22 O23 Mg3 -115.8(3) . . . . ?
O24 C22 O23 Mg1 -64.9(3) . . . . ?
C21 C22 O23 Mg1 116.6(3) . . . . ?
O39 Mg3 O23 C22 -65.6(2) . . . . ?
O51 Mg3 O23 C22 165.7(5) . . . . ?
O56 Mg3 O23 C22 106.1(2) . . . . ?
Cl2 Mg3 O23 C22 -161.7(2) . . . . ?
Cl4 Mg3 O23 C22 17.5(2) . . . . ?
Mg1 Mg3 O23 C22 -135.4(2) . . . . ?
Mg5 Mg3 O23 C22 -28.6(2) . . . . ?
O39 Mg3 O23 Mg1 69.80(9) . . . . ?
O51 Mg3 O23 Mg1 -58.9(6) . . . . ?
O56 Mg3 O23 Mg1 -118.47(9) . . . . ?
Cl2 Mg3 O23 Mg1 -26.24(7) . . . . ?
Cl4 Mg3 O23 Mg1 152.90(7) . . . . ?
Mg5 Mg3 O23 Mg1 106.80(8) . . . . ?
O40 Mg1 O23 C22 67.3(2) . . . . ?
O46A Mg1 O23 C22 -107.2(3) . . . . ?
O46B Mg1 O23 C22 -105.2(4) . . . . ?
O41 Mg1 O23 C22 179(100) . . . . ?
Cl2 Mg1 O23 C22 163.8(2) . . . . ?
Cl8 Mg1 O23 C22 -16.3(2) . . . . ?
Mg7 Mg1 O23 C22 29.89(19) . . . . ?
Mg3 Mg1 O23 C22 137.6(2) . . . . ?
O40 Mg1 O23 Mg3 -70.34(9) . . . . ?
O46A Mg1 O23 Mg3 115.2(2) . . . . ?
O46B Mg1 O23 Mg3 117.2(4) . . . . ?
O41 Mg1 O23 Mg3 41.5(10) . . . . ?
Cl2 Mg1 O23 Mg3 26.17(7) . . . . ?
Cl8 Mg1 O23 Mg3 -153.90(7) . . . . ?
Mg7 Mg1 O23 Mg3 -107.70(8) . . . . ?
O23 C22 O24 Mg7 64.1(3) . . . . ?
C21 C22 O24 Mg7 -117.4(3) . . . . ?
O23 C22 O24 Mg5 -61.0(3) . . . . ?
C21 C22 O24 Mg5 117.5(3) . . . . ?
O40 Mg7 O24 C22 -66.0(2) . . . . ?
O76 Mg7 O24 C22 -161.6(6) . . . . ?
O71A Mg7 O24 C22 107.74(19) . . . . ?
Cl8 Mg7 O24 C22 18.65(19) . . . . ?
Cl6 Mg7 O24 C22 -160.89(19) . . . . ?
Mg1 Mg7 O24 C22 -28.61(18) . . . . ?
Mg5 Mg7 O24 C22 -133.3(2) . . . . ?
O40 Mg7 O24 Mg5 67.30(10) . . . . ?
O76 Mg7 O24 Mg5 -28.3(7) . . . . ?
O71A Mg7 O24 Mg5 -118.98(9) . . . . ?
Cl8 Mg7 O24 Mg5 151.92(7) . . . . ?
Cl6 Mg7 O24 Mg5 -27.62(7) . . . . ?
Mg1 Mg7 O24 Mg5 104.66(8) . . . . ?
O39 Mg5 O24 C22 66.4(2) . . . . ?
O66A Mg5 O24 C22 -107.9(2) . . . . ?
O61 Mg5 O24 C22 -160.3(6) . . . . ?
Cl4 Mg5 O24 C22 -17.7(2) . . . . ?
Cl6 Mg5 O24 C22 161.3(2) . . . . ?
Mg7 Mg5 O24 C22 133.7(2) . . . . ?
Mg3 Mg5 O24 C22 28.49(19) . . . . ?
O39 Mg5 O24 Mg7 -67.29(10) . . . . ?
O66A Mg5 O24 Mg7 118.43(9) . . . . ?
O61 Mg5 O24 Mg7 66.0(6) . . . . ?
Cl4 Mg5 O24 Mg7 -151.37(7) . . . . ?
Cl6 Mg5 O24 Mg7 27.60(7) . . . . ?
Mg3 Mg5 O24 Mg7 -105.21(8) . . . . ?
C30 C25 C26 C27 -1.6(5) . . . . ?
C25 C26 C27 C28 -0.6(5) . . . . ?
C26 C27 C28 C29 2.2(5) . . . . ?
C27 C28 C29 C30 -1.6(5) . . . . ?
C26 C25 C30 C29 2.2(5) . . . . ?
C26 C25 C30 C31 -177.5(3) . . . . ?
C28 C29 C30 C25 -0.6(5) . . . . ?
C28 C29 C30 C31 179.1(3) . . . . ?
C25 C30 C31 C32 -149.3(3) . . . . ?
C29 C30 C31 C32 31.1(4) . . . . ?
C25 C30 C31 C36 32.1(4) . . . . ?
C29 C30 C31 C36 -147.5(3) . . . . ?
C36 C31 C32 C33 1.7(4) . . . . ?
C30 C31 C32 C33 -177.0(3) . . . . ?
C31 C32 C33 C34 -0.8(5) . . . . ?
C32 C33 C34 C35 -0.9(4) . . . . ?
C32 C33 C34 C37 178.3(3) . . . . ?
C33 C34 C35 C36 1.7(4) . . . . ?
C37 C34 C35 C36 -177.4(3) . . . . ?
C34 C35 C36 C31 -0.9(5) . . . . ?
C32 C31 C36 C35 -0.9(4) . . . . ?
C30 C31 C36 C35 177.8(3) . . . . ?
C33 C34 C37 C38 179.0(3) . . . . ?
C35 C34 C37 C38 -1.8(5) . . . . ?
C34 C37 C38 O39 -2.6(5) . . . . ?
C34 C37 C38 O40 178.6(3) . . . . ?
O40 C38 O39 Mg5 -56.9(3) . . . . ?
C37 C38 O39 Mg5 124.2(3) . . . . ?
O40 C38 O39 Mg3 67.2(3) . . . . ?
C37 C38 O39 Mg3 -111.6(3) . . . . ?
O24 Mg5 O39 C38 62.7(2) . . . . ?
O66A Mg5 O39 C38 -171.2(7) . . . . ?
O61 Mg5 O39 C38 -110.8(2) . . . . ?
Cl4 Mg5 O39 C38 160.1(2) . . . . ?
Cl6 Mg5 O39 C38 -21.1(2) . . . . ?
Mg7 Mg5 O39 C38 25.96(19) . . . . ?
Mg3 Mg5 O39 C38 131.6(2) . . . . ?
O24 Mg5 O39 Mg3 -68.94(9) . . . . ?
O66A Mg5 O39 Mg3 57.2(8) . . . . ?
O61 Mg5 O39 Mg3 117.59(10) . . . . ?
Cl4 Mg5 O39 Mg3 28.46(7) . . . . ?
Cl6 Mg5 O39 Mg3 -152.78(7) . . . . ?
Mg7 Mg5 O39 Mg3 -105.68(8) . . . . ?
O23 Mg3 O39 C38 -67.80(19) . . . . ?
O51 Mg3 O39 C38 104.78(18) . . . . ?
O56 Mg3 O39 C38 -150.1(6) . . . . ?
Cl2 Mg3 O39 C38 16.45(18) . . . . ?
Cl4 Mg3 O39 C38 -162.94(18) . . . . ?
Mg1 Mg3 O39 C38 -29.55(17) . . . . ?
Mg5 Mg3 O39 C38 -134.4(2) . . . . ?
O23 Mg3 O39 Mg5 66.61(9) . . . . ?
O51 Mg3 O39 Mg5 -120.81(9) . . . . ?
O56 Mg3 O39 Mg5 -15.7(7) . . . . ?
Cl2 Mg3 O39 Mg5 150.86(7) . . . . ?
Cl4 Mg3 O39 Mg5 -28.53(7) . . . . ?
Mg1 Mg3 O39 Mg5 104.86(8) . . . . ?
O39 C38 O40 Mg7 60.1(3) . . . . ?
C37 C38 O40 Mg7 -121.0(2) . . . . ?
O39 C38 O40 Mg1 -68.9(3) . . . . ?
C37 C38 O40 Mg1 110.0(3) . . . . ?
O24 Mg7 O40 C38 -66.4(2) . . . . ?
O76 Mg7 O40 C38 105.3(2) . . . . ?
O71A Mg7 O40 C38 157.5(5) . . . . ?
Cl8 Mg7 O40 C38 -162.1(2) . . . . ?
Cl6 Mg7 O40 C38 17.4(2) . . . . ?
Mg1 Mg7 O40 C38 -135.8(2) . . . . ?
Mg5 Mg7 O40 C38 -29.28(19) . . . . ?
O24 Mg7 O40 Mg1 69.37(10) . . . . ?
O76 Mg7 O40 Mg1 -118.89(10) . . . . ?
O71A Mg7 O40 Mg1 -66.7(6) . . . . ?
Cl8 Mg7 O40 Mg1 -26.33(8) . . . . ?
Cl6 Mg7 O40 Mg1 153.23(7) . . . . ?
Mg5 Mg7 O40 Mg1 106.53(8) . . . . ?
O46A Mg1 O40 C38 153.0(19) . . . . ?
O23 Mg1 O40 C38 69.16(19) . . . . ?
O46B Mg1 O40 C38 -155(2) . . . . ?
O41 Mg1 O40 C38 -105.76(19) . . . . ?
Cl2 Mg1 O40 C38 -14.69(19) . . . . ?
Cl8 Mg1 O40 C38 164.59(19) . . . . ?
Mg7 Mg1 O40 C38 138.6(2) . . . . ?
Mg3 Mg1 O40 C38 30.96(18) . . . . ?
O46A Mg1 O40 Mg7 14(2) . . . . ?
O23 Mg1 O40 Mg7 -69.42(9) . . . . ?
O46B Mg1 O40 Mg7 66(2) . . . . ?
O41 Mg1 O40 Mg7 115.66(9) . . . . ?
Cl2 Mg1 O40 Mg7 -153.28(7) . . . . ?
Cl8 Mg1 O40 Mg7 26.00(7) . . . . ?
Mg3 Mg1 O40 Mg7 -107.63(8) . . . . ?
O40 Mg1 O41 C42 119.1(2) . . . . ?
O46A Mg1 O41 C42 -66.4(3) . . . . ?
O23 Mg1 O41 C42 7.4(11) . . . . ?
O46B Mg1 O41 C42 -69.1(4) . . . . ?
Cl2 Mg1 O41 C42 22.6(2) . . . . ?
Cl8 Mg1 O41 C42 -157.3(2) . . . . ?
Mg7 Mg1 O41 C42 155.8(2) . . . . ?
Mg3 Mg1 O41 C42 45.0(3) . . . . ?
O40 Mg1 O41 C45 -27.4(3) . . . . ?
O46A Mg1 O41 C45 147.1(3) . . . . ?
O23 Mg1 O41 C45 -139.1(10) . . . . ?
O46B Mg1 O41 C45 144.4(4) . . . . ?
Cl2 Mg1 O41 C45 -123.9(2) . . . . ?
Cl8 Mg1 O41 C45 56.2(2) . . . . ?
Mg7 Mg1 O41 C45 9.3(3) . . . . ?
Mg3 Mg1 O41 C45 -101.5(2) . . . . ?
C45 O41 C42 C43 39.3(3) . . . . ?
Mg1 O41 C42 C43 -111.2(3) . . . . ?
O41 C42 C43 C44 -38.9(4) . . . . ?
C42 C43 C44 C45 24.3(4) . . . . ?
C42 O41 C45 C44 -23.7(3) . . . . ?
Mg1 O41 C45 C44 128.2(2) . . . . ?
C43 C44 C45 O41 -1.4(4) . . . . ?
O40 Mg1 O46A C47A 46(2) . . . . ?
O23 Mg1 O46A C47A 129.4(7) . . . . ?
O46B Mg1 O46A C47A -37(4) . . . . ?
O41 Mg1 O46A C47A -55.8(7) . . . . ?
Cl2 Mg1 O46A C47A -146.6(7) . . . . ?
Cl8 Mg1 O46A C47A 34.1(7) . . . . ?
Mg7 Mg1 O46A C47A 58.5(8) . . . . ?
Mg3 Mg1 O46A C47A 166.4(7) . . . . ?
O40 Mg1 O46A C50A -119.7(17) . . . . ?
O23 Mg1 O46A C50A -35.9(6) . . . . ?
O46B Mg1 O46A C50A 157(5) . . . . ?
O41 Mg1 O46A C50A 138.9(6) . . . . ?
Cl2 Mg1 O46A C50A 48.1(6) . . . . ?
Cl8 Mg1 O46A C50A -131.2(6) . . . . ?
Mg7 Mg1 O46A C50A -106.8(6) . . . . ?
Mg3 Mg1 O46A C50A 1.1(7) . . . . ?
C50A O46A C47A C48A -2.9(9) . . . . ?
Mg1 O46A C47A C48A -169.4(6) . . . . ?
O46A C47A C48A C49A 24.2(7) . . . . ?
C47A C48A C49A C50A -35.6(6) . . . . ?
C47A O46A C50A C49A -19.7(8) . . . . ?
Mg1 O46A C50A C49A 147.9(5) . . . . ?
C48A C49A C50A O46A 34.0(7) . . . . ?
O40 Mg1 O46B C50B -148.4(13) . . . . ?
O46A Mg1 O46B C50B 0(3) . . . . ?
O23 Mg1 O46B C50B -13.1(11) . . . . ?
O41 Mg1 O46B C50B 161.5(11) . . . . ?
Cl2 Mg1 O46B C50B 71.0(11) . . . . ?
Cl8 Mg1 O46B C50B -108.2(11) . . . . ?
Mg7 Mg1 O46B C50B -92.6(10) . . . . ?
Mg3 Mg1 O46B C50B 25.3(12) . . . . ?
O40 Mg1 O46B C47B 13(3) . . . . ?
O46A Mg1 O46B C47B 162(5) . . . . ?
O23 Mg1 O46B C47B 148.3(10) . . . . ?
O41 Mg1 O46B C47B -37.1(10) . . . . ?
Cl2 Mg1 O46B C47B -127.5(11) . . . . ?
Cl8 Mg1 O46B C47B 53.2(11) . . . . ?
Mg7 Mg1 O46B C47B 68.9(12) . . . . ?
Mg3 Mg1 O46B C47B -173.3(9) . . . . ?
C50B O46B C47B C48B 24.6(12) . . . . ?
Mg1 O46B C47B C48B -138.9(9) . . . . ?
O46B C47B C48B C49B -37.4(9) . . . . ?
C47B C48B C49B C50B 36.0(9) . . . . ?
C47B O46B C50B C49B -1.5(13) . . . . ?
Mg1 O46B C50B C49B 162.9(9) . . . . ?
C48B C49B C50B O46B -22.0(12) . . . . ?
O23 Mg3 O51 C55 -120.9(6) . . . . ?
O39 Mg3 O51 C55 110.9(2) . . . . ?
O56 Mg3 O51 C55 -61.1(3) . . . . ?
Cl2 Mg3 O51 C55 -153.3(2) . . . . ?
Cl4 Mg3 O51 C55 27.5(2) . . . . ?
Mg1 Mg3 O51 C55 -171.3(2) . . . . ?
Mg5 Mg3 O51 C55 74.3(3) . . . . ?
O23 Mg3 O51 C52 54.3(6) . . . . ?
O39 Mg3 O51 C52 -74.0(2) . . . . ?
O56 Mg3 O51 C52 114.1(2) . . . . ?
Cl2 Mg3 O51 C52 21.8(2) . . . . ?
Cl4 Mg3 O51 C52 -157.4(2) . . . . ?
Mg1 Mg3 O51 C52 3.8(3) . . . . ?
Mg5 Mg3 O51 C52 -110.5(2) . . . . ?
C55 O51 C52 C53 -12.9(3) . . . . ?
Mg3 O51 C52 C53 171.37(19) . . . . ?
O51 C52 C53 C54 33.3(3) . . . . ?
C52 C53 C54 C55 -40.6(3) . . . . ?
C52 O51 C55 C54 -13.0(4) . . . . ?
Mg3 O51 C55 C54 162.8(2) . . . . ?
C53 C54 C55 O51 33.5(4) . . . . ?
O23 Mg3 O56 C57 119.2(3) . . . . ?
O39 Mg3 O56 C57 -158.5(6) . . . . ?
O51 Mg3 O56 C57 -52.6(3) . . . . ?
Cl2 Mg3 O56 C57 34.9(3) . . . . ?
Cl4 Mg3 O56 C57 -145.7(3) . . . . ?
Mg1 Mg3 O56 C57 82.9(3) . . . . ?
Mg5 Mg3 O56 C57 -171.9(2) . . . . ?
O23 Mg3 O56 C60 -58.3(2) . . . . ?
O39 Mg3 O56 C60 24.0(8) . . . . ?
O51 Mg3 O56 C60 129.8(2) . . . . ?
Cl2 Mg3 O56 C60 -142.6(2) . . . . ?
Cl4 Mg3 O56 C60 36.8(2) . . . . ?
Mg1 Mg3 O56 C60 -94.6(2) . . . . ?
Mg5 Mg3 O56 C60 10.6(3) . . . . ?
C60 O56 C57 C58 20.2(4) . . . . ?
Mg3 O56 C57 C58 -157.7(2) . . . . ?
O56 C57 C58 C59 1.0(4) . . . . ?
C57 C58 C59 C60 -20.3(4) . . . . ?
C57 O56 C60 C59 -33.4(4) . . . . ?
Mg3 O56 C60 C59 144.6(2) . . . . ?
C58 C59 C60 O56 32.6(4) . . . . ?
O39 Mg5 O61 C65 69.1(3) . . . . ?
O24 Mg5 O61 C65 -64.2(7) . . . . ?
O66A Mg5 O61 C65 -117.1(3) . . . . ?
Cl4 Mg5 O61 C65 152.9(3) . . . . ?
Cl6 Mg5 O61 C65 -26.0(3) . . . . ?
Mg7 Mg5 O61 C65 -7.1(3) . . . . ?
Mg3 Mg5 O61 C65 106.7(3) . . . . ?
O39 Mg5 O61 C62 -113.3(3) . . . . ?
O24 Mg5 O61 C62 113.4(7) . . . . ?
O66A Mg5 O61 C62 60.5(3) . . . . ?
Cl4 Mg5 O61 C62 -29.5(3) . . . . ?
Cl6 Mg5 O61 C62 151.6(3) . . . . ?
Mg7 Mg5 O61 C62 170.5(3) . . . . ?
Mg3 Mg5 O61 C62 -75.7(3) . . . . ?
C65 O61 C62 C63 13.6(5) . . . . ?
Mg5 O61 C62 C63 -164.3(3) . . . . ?
O61 C62 C63 C64 -28.3(5) . . . . ?
C62 C63 C64 C65 32.4(5) . . . . ?
C62 O61 C65 C64 7.2(5) . . . . ?
Mg5 O61 C65 C64 -174.9(3) . . . . ?
C63 C64 C65 O61 -24.8(5) . . . . ?
O39 Mg5 O66A C70A 106.3(8) . . . . ?
O24 Mg5 O66A C70A -127.5(5) . . . . ?
O61 Mg5 O66A C70A 45.4(5) . . . . ?
Cl4 Mg5 O66A C70A 134.9(4) . . . . ?
Cl6 Mg5 O66A C70A -43.8(5) . . . . ?
Mg7 Mg5 O66A C70A -91.4(5) . . . . ?
Mg3 Mg5 O66A C70A 157.2(4) . . . . ?
O39 Mg5 O66A C67A -58.5(16) . . . . ?
O24 Mg5 O66A C67A 67.7(14) . . . . ?
O61 Mg5 O66A C67A -119.5(14) . . . . ?
Cl4 Mg5 O66A C67A -29.9(14) . . . . ?
Cl6 Mg5 O66A C67A 151.4(14) . . . . ?
Mg7 Mg5 O66A C67A 103.8(14) . . . . ?
Mg3 Mg5 O66A C67A -7.6(14) . . . . ?
C70A O66A C67A C68A 27.7(16) . . . . ?
Mg5 O66A C67A C68A -165.2(7) . . . . ?
O66A C67A C68A C69A -3.6(17) . . . . ?
C67A C68A C69A C70A -20.2(14) . . . . ?
C67A O66A C70A C69A -40.1(12) . . . . ?
Mg5 O66A C70A C69A 152.9(4) . . . . ?
C68A C69A C70A O66A 36.5(9) . . . . ?
C67B C68B C69B C70B 36.6(16) . . . . ?
O40 Mg7 O71A C75A 52.3(10) . . . . ?
O24 Mg7 O71A C75A -83.4(7) . . . . ?
O76 Mg7 O71A C75A 104.9(7) . . . . ?
Cl8 Mg7 O71A C75A 12.2(7) . . . . ?
Cl6 Mg7 O71A C75A -167.4(7) . . . . ?
Mg1 Mg7 O71A C75A -5.3(7) . . . . ?
Mg5 Mg7 O71A C75A -120.5(7) . . . . ?
O40 Mg7 O71A C72A -109.6(7) . . . . ?
O24 Mg7 O71A C72A 114.7(5) . . . . ?
O76 Mg7 O71A C72A -57.0(5) . . . . ?
Cl8 Mg7 O71A C72A -149.7(5) . . . . ?
Cl6 Mg7 O71A C72A 30.7(5) . . . . ?
Mg1 Mg7 O71A C72A -167.2(5) . . . . ?
Mg5 Mg7 O71A C72A 77.6(5) . . . . ?
C75A O71A C72A C73A 4.4(9) . . . . ?
Mg7 O71A C72A C73A 169.3(5) . . . . ?
O71A C72A C73A C74A 14.8(9) . . . . ?
C72A C73A C74A C75A -27.4(10) . . . . ?
C72A O71A C75A C74A -21.9(10) . . . . ?
Mg7 O71A C75A C74A 174.8(5) . . . . ?
C73A C74A C75A O71A 30.0(10) . . . . ?
C72B C73B C74B C75B 32.2(10) . . . . ?
O40 Mg7 O76 C80 117.7(3) . . . . ?
O24 Mg7 O76 C80 -146.7(6) . . . . ?
O71A Mg7 O76 C80 -55.2(3) . . . . ?
Cl8 Mg7 O76 C80 33.0(3) . . . . ?
Cl6 Mg7 O76 C80 -147.4(3) . . . . ?
Mg1 Mg7 O76 C80 82.0(3) . . . . ?
Mg5 Mg7 O76 C80 -171.1(3) . . . . ?
O40 Mg7 O76 C77 -53.1(2) . . . . ?
O24 Mg7 O76 C77 42.5(8) . . . . ?
O71A Mg7 O76 C77 134.0(2) . . . . ?
Cl8 Mg7 O76 C77 -137.7(2) . . . . ?
Cl6 Mg7 O76 C77 41.8(2) . . . . ?
Mg1 Mg7 O76 C77 -88.8(2) . . . . ?
Mg5 Mg7 O76 C77 18.1(3) . . . . ?
C80 O76 C77 C78 -16.9(4) . . . . ?
Mg7 O76 C77 C78 155.4(2) . . . . ?
O76 C77 C78 C79 32.0(4) . . . . ?
C77 C78 C79 C80 -34.5(5) . . . . ?
C77 O76 C80 C79 -4.9(4) . . . . ?
Mg7 O76 C80 C79 -176.5(3) . . . . ?
C78 C79 C80 O76 24.8(5) . . . . ?
C85A O81A C82A C83A -42.8(6) . . . . ?
O81A C82A C83A C84A 29.2(8) . . . . ?
C82A C83A C84A C85A -5.3(9) . . . . ?
C82A O81A C85A C84A 39.2(7) . . . . ?
C83A C84A C85A O81A -20.3(8) . . . . ?
C85B O81B C82B C83B 1.0(19) . . . . ?
O81B C82B C83B C84B 23.0(19) . . . . ?
C82B C83B C84B C85B -36.9(15) . . . . ?
C82B O81B C85B C84B -24.8(16) . . . . ?
C83B C84B C85B O81B 38.2(13) . . . . ?
C85C O81C C82C C83C 15.9(18) . . . . ?
O81C C82C C83C C84C 10.8(19) . . . . ?
C82C C83C C84C C85C -31.9(17) . . . . ?
C82C O81C C85C C84C -36.2(14) . . . . ?
C83C C84C C85C O81C 41.6(13) . . . . ?
